data_4307195
loop_
_publ_author_name
'Bassem S. Bassil'
'Michael H. Dickman'
'Bernd von der Kammer'
'Ulrich Kortz'

_publ_contact_author_address
; 
International University Bremen
School of Engineering and Science
P.O. Box 750 561
28725 Bremen
Germany
;
_publ_contact_author_email
;
u.kortz@iu-bremen.de
;
_publ_contact_author_fax
;
+49-421-200 3229
;
_publ_contact_author_name
;
Ulrich KORTZ
;
_publ_contact_author_phone
;
+49-421-200 3235
;
_publ_section_title
;
The Monolanthanide-Containing Silicotungstates [Ln(\b2-SiW11O39)2]13- (Ln =
La, Ce, Sm, Eu, Gd, Tb, Yb, Lu): A Synthetic and Structural Investigation
;
_journal_name_full 'Inorganic Chemistry'
_journal_page_first 2452
_journal_page_last 2458
_journal_paper_doi 10.1021/ic061737d
_journal_volume 46
_journal_year 2007
_chemical_formula_sum 'Eu H34 K8 O95 Si2 W22'
_chemical_formula_weight 6119.91
_chemical_name_systematic
;
 ?
;
_space_group_IT_number 14
_symmetry_cell_setting monoclinic
_symmetry_space_group_name_Hall '-P 2ybc'
_symmetry_space_group_name_H-M 'P 1 21/c 1'
_atom_sites_solution_primary direct
_atom_sites_solution_secondary difmap
_audit_creation_method SHELXL-97
_cell_angle_alpha 90.00
_cell_angle_beta 97.5360(10)
_cell_angle_gamma 90.00
_cell_formula_units_Z 4
_cell_length_a 18.7596(5)
_cell_length_b 20.0516(5)
_cell_length_c 27.3865(5)
_cell_measurement_reflns_used 6652
_cell_measurement_temperature 173(2)
_cell_measurement_theta_max 25.86
_cell_measurement_theta_min 2.99
_cell_volume 10212.7(4)
_computing_cell_refinement 'Bruker SMART'
_computing_data_collection 'Bruker SMART'
_computing_data_reduction 'Bruker SAINT'
_computing_molecular_graphics 'Bruker SHELXTL'
_computing_publication_material 'Bruker SHELXTL'
_computing_structure_refinement 'SHELXL-97 (Sheldrick, 1997)'
_computing_structure_solution 'SHELXS-97 (Sheldrick, 1990)'
_diffrn_ambient_temperature 173(2)
_diffrn_measured_fraction_theta_full 0.990
_diffrn_measured_fraction_theta_max 0.990
_diffrn_measurement_device_type 'CCD area detector'
_diffrn_measurement_method 'phi and omega scans'
_diffrn_radiation_monochromator graphite
_diffrn_radiation_source 'sealed tube'
_diffrn_radiation_type MoK\a
_diffrn_radiation_wavelength 0.71073
_diffrn_reflns_av_R_equivalents 0.1265
_diffrn_reflns_av_sigmaI/netI 0.0646
_diffrn_reflns_limit_h_max 23
_diffrn_reflns_limit_h_min -23
_diffrn_reflns_limit_k_max 24
_diffrn_reflns_limit_k_min -24
_diffrn_reflns_limit_l_max 33
_diffrn_reflns_limit_l_min -31
_diffrn_reflns_number 203193
_diffrn_reflns_theta_full 26.04
_diffrn_reflns_theta_max 26.04
_diffrn_reflns_theta_min 2.31
_exptl_absorpt_coefficient_mu 25.722
_exptl_absorpt_correction_T_max 0.6989
_exptl_absorpt_correction_T_min 0.1535
_exptl_absorpt_correction_type multi-scan
_exptl_absorpt_process_details SADABS
_exptl_crystal_colour colorless
_exptl_crystal_density_diffrn 3.980
_exptl_crystal_density_meas 0
_exptl_crystal_density_method 'not measured'
_exptl_crystal_description plate
_exptl_crystal_F_000 10660
_exptl_crystal_size_max 0.27
_exptl_crystal_size_mid 0.15
_exptl_crystal_size_min 0.02
_refine_diff_density_max 5.311
_refine_diff_density_min -6.758
_refine_diff_density_rms 0.505
_refine_ls_extinction_method none
_refine_ls_goodness_of_fit_ref 1.021
_refine_ls_matrix_type full
_refine_ls_number_parameters 724
_refine_ls_number_reflns 19957
_refine_ls_number_restraints 0
_refine_ls_restrained_S_all 1.021
_refine_ls_R_factor_all 0.1017
_refine_ls_R_factor_gt 0.0676
_refine_ls_shift/su_max 0.001
_refine_ls_shift/su_mean 0.000
_refine_ls_structure_factor_coef Fsqd
_refine_ls_weighting_details 'calc w=1/[\s^2^(Fo^2^)+(0.0920P)^2^+700.0000P] where P=(Fo^2^+2Fc^2^)/3'
_refine_ls_weighting_scheme calc
_refine_ls_wR_factor_gt 0.1753
_refine_ls_wR_factor_ref 0.2021
_reflns_number_gt 13876
_reflns_number_total 19957
_reflns_threshold_expression >2sigma(I)
_cod_data_source_file ic061737dsi20061219_051007_5.cif
_cod_data_source_block eus
_cod_depositor_comments
;
The following automatic conversions were performed:
'_symmetry_cell_setting' value 'Monoclinic' changed to 'monoclinic'
according to '/home/saulius/struct/CIF-dictionaries/cif_core.dic'
dictionary named 'cif_core.dic' version 2.4.1 from 2010-06-29.

Automatic conversion script
Id: cif_fix_enum 1527 2010-12-29 10:47:43Z saulius 
;
_cod_original_formula_sum 'H34 Eu K8 O95 Si2 W22'
_cod_database_code 4307195

loop_
_symmetry_equiv_pos_as_xyz
'x, y, z'
'-x, y+1/2, -z+1/2'
'-x, -y, -z'
'x, -y-1/2, z-1/2'

loop_
_atom_site_label
_atom_site_type_symbol
_atom_site_fract_x
_atom_site_fract_y
_atom_site_fract_z
_atom_site_U_iso_or_equiv
_atom_site_adp_type
_atom_site_occupancy
_atom_site_symmetry_multiplicity
_atom_site_calc_flag
_atom_site_refinement_flags
_atom_site_disorder_assembly
_atom_site_disorder_group
W1 W 0.49175(6) 0.25773(4) 0.23580(3) 0.0295(2) Uani 1 1 d . A .
W2 W 0.63590(6) 0.28275(5) 0.32175(4) 0.0348(2) Uani 1 1 d . A .
W3 W 0.59114(5) 0.12800(4) 0.28451(3) 0.0301(2) Uani 1 1 d . . .
W4 W 0.57553(5) 0.07475(5) 0.41118(3) 0.0304(2) Uani 1 1 d . . .
W5 W 0.62145(6) 0.22916(5) 0.45175(4) 0.0337(2) Uani 1 1 d . . .
W6 W 0.47011(6) 0.15978(5) 0.47894(3) 0.0316(2) Uani 1 1 d . A .
W7 W 0.46252(6) 0.33779(5) 0.44736(3) 0.0342(2) Uani 1 1 d . . .
W8 W 0.47802(6) 0.38404(5) 0.33162(4) 0.0347(2) Uani 1 1 d . . .
W9 W 0.32362(6) 0.31180(5) 0.35460(3) 0.0320(2) Uani 1 1 d . . .
W10 W 0.31334(5) 0.13593(5) 0.37528(3) 0.0296(2) Uani 1 1 d . . .
W11 W 0.41797(5) 0.05377(4) 0.31064(3) 0.0282(2) Uani 1 1 d . . .
W12 W 0.09089(6) 0.26980(6) 0.24589(4) 0.0432(3) Uani 1 1 d . . .
W13 W -0.01500(8) 0.13437(8) 0.19869(5) 0.0595(4) Uani 1 1 d . . .
W14 W -0.05673(6) 0.29604(7) 0.16290(4) 0.0483(3) Uani 1 1 d . . .
W15 W -0.05068(6) 0.24261(6) 0.03180(4) 0.0417(3) Uani 1 1 d . . .
W16 W -0.00980(8) 0.08263(7) 0.07497(6) 0.0624(4) Uani 1 1 d . . .
W17 W 0.09576(6) 0.16750(5) 0.00167(4) 0.0381(2) Uani 1 1 d . . .
W18 W 0.10767(6) 0.33951(5) 0.03075(4) 0.0366(2) Uani 1 1 d . . .
W19 W 0.09952(6) 0.38966(5) 0.15193(4) 0.0428(3) Uani 1 1 d . . .
W20 W 0.25730(6) 0.30973(5) 0.12448(4) 0.0345(2) Uani 1 1 d . . .
W21 W 0.25753(6) 0.14133(5) 0.10121(3) 0.0336(2) Uani 1 1 d . . .
W22 W 0.14644(6) 0.05728(5) 0.16805(4) 0.0375(2) Uani 1 1 d . . .
Eu Eu 0.28820(7) 0.18429(6) 0.23852(4) 0.0305(3) Uani 1 1 d . . .
Si1 Si 0.4754(3) 0.2095(3) 0.3566(2) 0.0232(12) Uani 1 1 d . . .
Si2 Si 0.0984(3) 0.2168(3) 0.1244(2) 0.0279(13) Uani 1 1 d . . .
O1T O 0.4848(9) 0.2900(8) 0.1768(6) 0.035(4) Uiso 1 1 d . . .
O1E O 0.4120(9) 0.2116(8) 0.2368(6) 0.036(4) Uiso 1 1 d . . .
O2T O 0.7140(11) 0.3255(10) 0.3219(7) 0.054(5) Uiso 1 1 d . . .
O3T O 0.6403(9) 0.0726(8) 0.2565(6) 0.036(4) Uiso 1 1 d . . .
O4T O 0.6229(10) 0.0010(8) 0.4248(6) 0.040(4) Uiso 1 1 d . . .
O5T O 0.6972(10) 0.2562(9) 0.4905(7) 0.042(4) Uiso 1 1 d . . .
O6T O 0.4449(9) 0.1407(8) 0.5347(6) 0.038(4) Uiso 1 1 d . . .
O7T O 0.4708(10) 0.3851(9) 0.4993(7) 0.043(4) Uiso 1 1 d . . .
O8T O 0.4919(10) 0.4608(8) 0.3099(6) 0.040(4) Uiso 1 1 d . . .
O9T O 0.2419(10) 0.3484(8) 0.3595(6) 0.040(4) Uiso 1 1 d . . .
O9E O 0.3116(9) 0.2750(8) 0.2961(6) 0.035(4) Uiso 1 1 d . . .
O10T O 0.2473(9) 0.1100(8) 0.4106(6) 0.039(4) Uiso 1 1 d . . .
O10E O 0.2627(9) 0.1464(8) 0.3178(6) 0.034(4) Uiso 1 1 d . . .
O11T O 0.4216(9) -0.0306(8) 0.3001(6) 0.031(4) Uiso 1 1 d . . .
O11E O 0.3573(9) 0.0828(8) 0.2603(6) 0.031(4) Uiso 1 1 d . . .
O1S1 O 0.5301(9) 0.2160(8) 0.3147(6) 0.031(4) Uiso 1 1 d . A .
O12 O 0.5931(9) 0.2969(8) 0.2587(6) 0.032(4) Uiso 1 1 d . . .
O12T O 0.0970(11) 0.2948(10) 0.3076(7) 0.051(5) Uiso 1 1 d . . .
O12E O 0.1735(14) 0.2296(12) 0.2418(9) 0.072(7) Uiso 1 1 d . . .
O13 O 0.5507(9) 0.1798(8) 0.2284(6) 0.031(3) Uiso 1 1 d . . .
O13T O -0.0668(15) 0.0926(14) 0.2346(10) 0.086(8) Uiso 1 1 d . A .
O14T O -0.1377(15) 0.3364(13) 0.1651(10) 0.084(8) Uiso 1 1 d . . .
O15T O -0.1297(13) 0.2652(11) -0.0016(8) 0.066(6) Uiso 1 1 d . . .
O16T O -0.0641(13) 0.0157(12) 0.0556(9) 0.068(6) Uiso 1 1 d . A .
O17T O 0.1137(10) 0.1419(9) -0.0554(7) 0.043(4) Uiso 1 1 d . . .
O18 O 0.4648(8) 0.3337(7) 0.2715(5) 0.026(3) Uiso 1 1 d . . .
O18T O 0.1075(12) 0.3960(10) -0.0147(8) 0.058(5) Uiso 1 1 d . . .
O19T O 0.1000(11) 0.4714(10) 0.1675(7) 0.050(5) Uiso 1 1 d . A .
O20T O 0.3282(11) 0.3570(9) 0.1152(7) 0.049(5) Uiso 1 1 d . . .
O20E O 0.2817(14) 0.2767(13) 0.1839(10) 0.079(7) Uiso 1 1 d . . .
O21E O 0.3097(8) 0.1426(7) 0.1602(5) 0.026(3) Uiso 1 1 d . . .
O21T O 0.3182(10) 0.1049(9) 0.0649(7) 0.043(4) Uiso 1 1 d . . .
O2S1 O 0.5206(8) 0.1798(7) 0.4072(5) 0.026(3) Uiso 1 1 d . A .
O22E O 0.2071(12) 0.0925(10) 0.2150(8) 0.057(5) Uiso 1 1 d . . .
O22T O 0.1517(16) -0.0247(14) 0.1790(10) 0.091(8) Uiso 1 1 d . A .
O23 O 0.6630(9) 0.1966(8) 0.2997(6) 0.034(4) Uiso 1 1 d . . .
O25 O 0.6490(9) 0.2497(8) 0.3885(6) 0.033(4) Uiso 1 1 d . . .
O28 O 0.5758(9) 0.3482(8) 0.3425(6) 0.034(4) Uiso 1 1 d . . .
O3S1 O 0.4448(9) 0.2829(8) 0.3679(6) 0.032(4) Uiso 1 1 d . . .
O34 O 0.6121(9) 0.1000(8) 0.3518(6) 0.034(4) Uiso 1 1 d . . .
O4S1 O 0.4100(8) 0.1579(7) 0.3397(5) 0.023(3) Uiso 1 1 d . . .
O45 O 0.6467(9) 0.1371(8) 0.4431(6) 0.035(4) Uiso 1 1 d . . .
O46 O 0.5266(9) 0.0806(8) 0.4683(6) 0.036(4) Uiso 1 1 d . . .
O56 O 0.5663(9) 0.1994(8) 0.5002(6) 0.034(4) Uiso 1 1 d . . .
O57 O 0.5602(9) 0.3061(8) 0.4475(6) 0.033(4) Uiso 1 1 d . . .
O67 O 0.4458(9) 0.2528(8) 0.4729(6) 0.032(4) Uiso 1 1 d . . .
O78 O 0.4886(9) 0.4016(8) 0.4015(6) 0.035(4) Uiso 1 1 d . . .
O79 O 0.3675(9) 0.3491(8) 0.4241(6) 0.037(4) Uiso 1 1 d . . .
O89 O 0.3763(9) 0.3875(8) 0.3320(6) 0.035(4) Uiso 1 1 d . . .
O101 O 0.3521(9) 0.0501(7) 0.3580(6) 0.030(3) Uiso 1 1 d . . .
O123 O 0.0360(14) 0.1906(13) 0.2483(10) 0.079(7) Uiso 1 1 d . A .
O124 O -0.0122(11) 0.3065(9) 0.2261(7) 0.047(5) Uiso 1 1 d . A .
O129 O 0.1138(15) 0.3480(13) 0.2137(10) 0.085(8) Uiso 1 1 d . A .
O132 O 0.0658(16) 0.0848(14) 0.2003(10) 0.090(8) Uiso 1 1 d . A .
O134 O -0.0769(17) 0.2070(15) 0.1797(11) 0.099(9) Uiso 1 1 d . A .
O136 O -0.0468(15) 0.1075(13) 0.1362(10) 0.084(8) Uiso 1 1 d . A .
O145 O -0.0695(13) 0.2725(11) 0.0963(8) 0.064(6) Uiso 1 1 d . A .
O149 O 0.0000(16) 0.3664(14) 0.1449(10) 0.090(8) Uiso 1 1 d . A .
O156 O -0.071(2) 0.1531(18) 0.0480(14) 0.129(12) Uiso 1 1 d . . .
O157 O -0.0027(11) 0.2017(10) -0.0175(7) 0.050(5) Uiso 1 1 d . . .
O158 O 0.0057(12) 0.3167(11) 0.0250(8) 0.060(6) Uiso 1 1 d . A .
O162 O 0.0672(14) 0.0463(12) 0.1074(9) 0.072(7) Uiso 1 1 d . A .
O167 O 0.0368(14) 0.0930(12) 0.0159(9) 0.076(7) Uiso 1 1 d . . .
O171 O 0.1808(13) 0.1462(11) 0.0414(8) 0.065(6) Uiso 1 1 d . . .
O178 O 0.1159(14) 0.2579(13) -0.0032(9) 0.078(7) Uiso 1 1 d . . .
O180 O 0.2009(12) 0.3419(10) 0.0568(8) 0.059(5) Uiso 1 1 d . . .
O189 O 0.0878(16) 0.3999(14) 0.0804(10) 0.089(8) Uiso 1 1 d . A .
O190 O 0.1979(14) 0.3773(12) 0.1463(9) 0.072(7) Uiso 1 1 d . A .
O201 O 0.2620(13) 0.2325(11) 0.0871(8) 0.063(6) Uiso 1 1 d . A .
O212 O 0.2060(13) 0.0623(12) 0.1163(9) 0.070(6) Uiso 1 1 d . A .
O311 O 0.5022(8) 0.0828(7) 0.2818(5) 0.027(3) Uiso 1 1 d . . .
O411 O 0.4949(9) 0.0467(8) 0.3729(6) 0.031(4) Uiso 1 1 d . . .
O610 O 0.3923(9) 0.1322(8) 0.4370(6) 0.031(4) Uiso 1 1 d . . .
O910 O 0.3169(8) 0.2316(7) 0.3896(5) 0.028(3) Uiso 1 1 d . . .
O1W O 0.061(4) 0.543(4) 0.045(3) 0.12(2) Uiso 0.50 1 d P . .
O2W O 0.4516(16) 0.0284(14) 0.0763(11) 0.054(7) Uiso 0.70 1 d P . .
O3W O 0.2752(17) 0.2430(15) 0.4838(11) 0.062(8) Uiso 0.70 1 d P . .
O4W O 0.348(2) -0.016(2) 0.1558(15) 0.075(11) Uiso 0.60 1 d P . .
O5W O 0.1149(19) 0.1281(17) 0.3300(13) 0.081(10) Uiso 0.75 1 d P . .
O6W O 0.3426(17) -0.0848(15) 0.0666(11) 0.074(8) Uiso 0.80 1 d P . .
O7W O 0.441(2) 0.2118(19) 0.0883(14) 0.102(12) Uiso 0.80 1 d P . .
O8W O 0.1693(18) -0.0081(16) 0.0269(12) 0.079(9) Uiso 0.80 1 d P . .
O9W O 0.5853(12) -0.0578(10) 0.2955(8) 0.058(5) Uiso 1 1 d . . .
O10W O 0.2680(10) 0.4078(9) 0.2450(7) 0.047(5) Uiso 1 1 d . . .
O11W O 0.1099(12) 0.0737(10) -0.1449(8) 0.058(5) Uiso 1 1 d . . .
O12W O 0.2983(12) -0.0593(11) 0.2366(8) 0.061(6) Uiso 1 1 d . . .
O13W O -0.233(3) 0.288(3) 0.083(2) 0.068(15) Uiso 0.40 1 d P . .
O14W O 0.1612(15) 0.4597(13) 0.2977(10) 0.053(7) Uiso 0.75 1 d P . .
O15W O 0.2795(18) -0.0748(16) 0.3785(12) 0.050(8) Uiso 0.60 1 d P . .
O16W O 0.5841(19) 0.2091(17) 0.0773(12) 0.070(9) Uiso 0.70 1 d P . .
O17W O 0.0018(18) 0.2189(16) 0.3938(12) 0.035(7) Uiso 0.50 1 d P . .
O18W O 0.392(2) -0.0219(19) 0.4490(14) 0.031(9) Uiso 0.40 1 d P . .
O19W O 0.662(3) 0.201(2) 0.1671(17) 0.047(11) Uiso 0.40 1 d P . .
O20W O 0.823(2) 0.3211(19) 0.4089(14) 0.068(10) Uiso 0.60 1 d P . .
O21W O 0.210(2) -0.005(2) 0.3027(16) 0.061(11) Uiso 0.50 1 d P . .
O22W O 0.7834(13) 0.1679(12) 0.5642(9) 0.065(6) Uiso 1 1 d . . .
O23W O 0.083(3) -0.074(2) 0.4488(17) 0.065(12) Uiso 0.50 1 d P . .
O24W O 0.402(3) 0.001(2) 0.0350(16) 0.064(12) Uiso 0.50 1 d P A .
O25W O 0.333(2) 0.517(2) 0.3419(15) 0.056(10) Uiso 0.50 1 d P . .
K1 K 0.5217(4) -0.0953(3) 0.3726(2) 0.0490(16) Uani 1 1 d . . .
K2 K 0.2998(4) 0.0884(4) 0.5115(2) 0.0588(18) Uani 1 1 d . . .
K3 K 0.2599(4) 0.0875(4) -0.0346(3) 0.0635(19) Uani 1 1 d . . .
K4 K 0.1589(4) 0.2368(4) 0.3989(3) 0.0647(19) Uani 1 1 d . . .
K5 K 0.4424(5) 0.0882(4) 0.1756(3) 0.067(2) Uani 1 1 d . . .
K6 K 0.2866(5) 0.4895(4) 0.1615(3) 0.075(2) Uani 1 1 d . . .
K7 K 0.2212(6) -0.1303(6) 0.0084(4) 0.061(3) Uiso 0.65 1 d P . .
K8 K 0.1891(8) -0.1256(7) 0.2435(5) 0.047(3) Uiso 0.45 1 d P . .
K9 K 0.0534(8) -0.0934(7) 0.0884(5) 0.053(3) Uiso 0.50 1 d P . .
K10 K 0.1318(10) 0.0304(8) 0.3999(6) 0.055(4) Uiso 0.40 1 d P . .
O1S2 O 0.0435(17) 0.2253(15) 0.1661(11) 0.028(7) Uiso 0.50 1 d P A 1
O2S2 O 0.0491(16) 0.1873(14) 0.0729(11) 0.025(6) Uiso 0.50 1 d P A 1
O3S2 O 0.1257(15) 0.2895(13) 0.1116(10) 0.018(6) Uiso 0.50 1 d P A 1
O4S2 O 0.1595(17) 0.1637(14) 0.1389(11) 0.028(7) Uiso 0.50 1 d P A 1
O1T2 O 0.0715(19) 0.2719(16) 0.1612(12) 0.037(8) Uiso 0.50 1 d P A 2
O2T2 O 0.0735(19) 0.2347(16) 0.0692(12) 0.037(8) Uiso 0.50 1 d P A 2
O3T2 O 0.074(3) 0.144(2) 0.1396(17) 0.063(12) Uiso 0.50 1 d P A 2
O4T2 O 0.1924(18) 0.2170(15) 0.1333(12) 0.032(7) Uiso 0.50 1 d P A 2

loop_
_atom_site_aniso_label
_atom_site_aniso_U_11
_atom_site_aniso_U_22
_atom_site_aniso_U_33
_atom_site_aniso_U_23
_atom_site_aniso_U_13
_atom_site_aniso_U_12
W1 0.0419(6) 0.0245(4) 0.0228(5) 0.0011(3) 0.0066(4) -0.0017(4)
W2 0.0406(6) 0.0330(5) 0.0312(5) -0.0013(4) 0.0067(4) -0.0061(4)
W3 0.0358(6) 0.0280(5) 0.0276(5) -0.0005(4) 0.0088(4) 0.0013(4)
W4 0.0359(6) 0.0291(5) 0.0260(5) 0.0024(4) 0.0028(4) 0.0065(4)
W5 0.0356(6) 0.0381(5) 0.0264(5) -0.0037(4) 0.0005(4) 0.0012(4)
W6 0.0376(6) 0.0364(5) 0.0207(5) 0.0031(4) 0.0039(4) 0.0061(4)
W7 0.0448(6) 0.0324(5) 0.0250(5) -0.0055(4) 0.0031(4) 0.0052(4)
W8 0.0506(7) 0.0244(4) 0.0288(5) -0.0024(4) 0.0049(4) -0.0003(4)
W9 0.0406(6) 0.0298(5) 0.0252(5) -0.0015(4) 0.0026(4) 0.0070(4)
W10 0.0338(5) 0.0322(5) 0.0230(5) 0.0032(4) 0.0048(4) 0.0020(4)
W11 0.0357(5) 0.0234(4) 0.0254(5) 0.0012(3) 0.0035(4) 0.0009(4)
W12 0.0442(7) 0.0589(7) 0.0282(5) -0.0002(5) 0.0106(5) 0.0126(5)
W13 0.0522(8) 0.0831(9) 0.0455(7) -0.0007(6) 0.0156(6) -0.0299(7)
W14 0.0387(7) 0.0680(8) 0.0395(6) -0.0066(5) 0.0095(5) 0.0084(6)
W15 0.0353(6) 0.0509(6) 0.0380(6) -0.0049(5) 0.0014(5) 0.0016(5)
W16 0.0477(8) 0.0557(7) 0.0866(10) -0.0253(7) 0.0191(7) -0.0237(6)
W17 0.0408(6) 0.0451(6) 0.0272(5) -0.0042(4) 0.0003(4) 0.0047(5)
W18 0.0375(6) 0.0439(6) 0.0273(5) 0.0037(4) -0.0003(4) 0.0075(4)
W19 0.0390(6) 0.0375(5) 0.0491(7) -0.0087(5) -0.0041(5) 0.0084(5)
W20 0.0454(6) 0.0331(5) 0.0257(5) -0.0028(4) 0.0074(4) -0.0120(4)
W21 0.0401(6) 0.0367(5) 0.0234(5) -0.0028(4) 0.0024(4) 0.0079(4)
W22 0.0377(6) 0.0342(5) 0.0392(6) 0.0029(4) 0.0001(5) -0.0093(4)
Eu 0.0394(7) 0.0305(6) 0.0215(6) 0.0006(4) 0.0036(5) 0.0039(5)
Si1 0.025(3) 0.022(3) 0.022(3) 0.002(2) 0.004(2) 0.004(2)
Si2 0.026(3) 0.029(3) 0.029(3) -0.002(2) 0.003(3) -0.002(3)
K1 0.083(5) 0.030(3) 0.030(3) -0.002(2) -0.005(3) 0.013(3)
K2 0.071(5) 0.073(5) 0.032(3) 0.010(3) 0.005(3) 0.001(4)
K3 0.074(5) 0.064(4) 0.054(4) -0.004(3) 0.017(4) -0.014(4)
K4 0.072(5) 0.076(5) 0.047(4) -0.004(3) 0.011(4) 0.011(4)
K5 0.072(5) 0.062(4) 0.066(5) -0.003(4) 0.005(4) 0.003(4)
K6 0.099(7) 0.059(4) 0.067(5) 0.009(4) 0.009(4) -0.016(4)

loop_
_atom_type_symbol
_atom_type_description
_atom_type_scat_dispersion_real
_atom_type_scat_dispersion_imag
_atom_type_scat_source
O O 0.0106 0.0060 'International Tables Vol C Tables 4.2.6.8 and 6.1.1.4'
Si Si 0.0817 0.0704 'International Tables Vol C Tables 4.2.6.8 and 6.1.1.4'
K K 0.2009 0.2494 'International Tables Vol C Tables 4.2.6.8 and 6.1.1.4'
Eu Eu -0.1578 3.6682 'International Tables Vol C Tables 4.2.6.8 and 6.1.1.4'
W W -0.8490 6.8722 'International Tables Vol C Tables 4.2.6.8 and 6.1.1.4'
H H 0.0000 0.0000 'International Tables Vol C Tables 4.2.6.8 and 6.1.1.4'

loop_
_geom_angle_atom_site_label_1
_geom_angle_atom_site_label_2
_geom_angle_atom_site_label_3
_geom_angle
_geom_angle_site_symmetry_1
_geom_angle_site_symmetry_3
_geom_angle_publ_flag
O1T W1 O1E 104.5(8) . . ?
O1T W1 O18 100.8(7) . . ?
O1E W1 O18 97.4(7) . . ?
O1T W1 O13 100.2(7) . . ?
O1E W1 O13 94.3(7) . . ?
O18 W1 O13 152.5(6) . . ?
O1T W1 O12 95.5(7) . . ?
O1E W1 O12 159.9(7) . . ?
O18 W1 O12 80.6(6) . . ?
O13 W1 O12 79.9(6) . . ?
O1T W1 O1S1 166.6(7) . . ?
O1E W1 O1S1 87.5(7) . . ?
O18 W1 O1S1 83.3(6) . . ?
O13 W1 O1S1 72.5(6) . . ?
O12 W1 O1S1 72.4(6) . . ?
O1T W1 K5 86.9(5) . . ?
O1E W1 K5 52.0(6) . . ?
O18 W1 K5 149.2(5) . . ?
O13 W1 K5 49.5(5) . . ?
O12 W1 K5 128.6(4) . . ?
O1S1 W1 K5 96.2(4) . . ?
O2T W2 O12 101.3(8) . . ?
O2T W2 O28 101.6(8) . . ?
O12 W2 O28 88.3(7) . . ?
O2T W2 O23 101.0(8) . . ?
O12 W2 O23 86.8(7) . . ?
O28 W2 O23 157.4(7) . . ?
O2T W2 O25 99.8(8) . . ?
O12 W2 O25 158.9(7) . . ?
O28 W2 O25 87.7(7) . . ?
O23 W2 O25 89.0(7) . . ?
O2T W2 O1S1 174.0(8) . . ?
O12 W2 O1S1 75.7(6) . . ?
O28 W2 O1S1 83.6(6) . . ?
O23 W2 O1S1 73.8(6) . . ?
O25 W2 O1S1 83.3(6) . . ?
O3T W3 O311 101.4(7) . . ?
O3T W3 O34 100.8(7) . . ?
O311 W3 O34 88.0(7) . . ?
O3T W3 O13 100.0(7) . . ?
O311 W3 O13 88.5(7) . . ?
O34 W3 O13 159.2(7) . . ?
O3T W3 O23 99.1(7) . . ?
O311 W3 O23 159.5(7) . . ?
O34 W3 O23 87.3(7) . . ?
O13 W3 O23 88.7(7) . . ?
O3T W3 O1S1 171.1(7) . . ?
O311 W3 O1S1 84.5(6) . . ?
O34 W3 O1S1 85.9(6) . . ?
O13 W3 O1S1 73.3(6) . . ?
O23 W3 O1S1 75.2(6) . . ?
O3T W3 K6 49.8(6) . 2_645 ?
O311 W3 K6 98.6(5) . 2_645 ?
O34 W3 K6 51.0(5) . 2_645 ?
O13 W3 K6 149.8(5) . 2_645 ?
O23 W3 K6 93.9(5) . 2_645 ?
O1S1 W3 K6 136.4(4) . 2_645 ?
O3T W3 K5 84.1(6) . . ?
O311 W3 K5 48.0(5) . . ?
O34 W3 K5 135.5(5) . . ?
O13 W3 K5 48.0(5) . . ?
O23 W3 K5 136.1(5) . . ?
O1S1 W3 K5 95.3(4) . . ?
K6 W3 K5 119.14(17) 2_645 . ?
O4T W4 O411 102.9(8) . . ?
O4T W4 O34 100.2(7) . . ?
O411 W4 O34 87.5(7) . . ?
O4T W4 O46 99.3(8) . . ?
O411 W4 O46 92.2(7) . . ?
O34 W4 O46 160.0(7) . . ?
O4T W4 O45 98.5(8) . . ?
O411 W4 O45 158.2(7) . . ?
O34 W4 O45 84.9(7) . . ?
O46 W4 O45 88.2(7) . . ?
O4T W4 O2S1 169.6(7) . . ?
O411 W4 O2S1 85.7(6) . . ?
O34 W4 O2S1 85.8(6) . . ?
O46 W4 O2S1 74.2(6) . . ?
O45 W4 O2S1 73.5(6) . . ?
O4T W4 K1 52.1(6) . . ?
O411 W4 K1 50.8(5) . . ?
O34 W4 K1 96.7(5) . . ?
O46 W4 K1 98.5(5) . . ?
O45 W4 K1 150.5(5) . . ?
O2S1 W4 K1 136.0(4) . . ?
O4T W4 K6 51.5(6) . 2_645 ?
O411 W4 K6 97.4(5) . 2_645 ?
O34 W4 K6 48.7(5) . 2_645 ?
O46 W4 K6 150.6(5) . 2_645 ?
O45 W4 K6 92.8(5) . 2_645 ?
O2S1 W4 K6 134.0(4) . 2_645 ?
K1 W4 K6 67.55(18) . 2_645 ?
O5T W5 O56 98.5(8) . . ?
O5T W5 O25 100.9(8) . . ?
O56 W5 O25 160.6(7) . . ?
O5T W5 O57 102.8(8) . . ?
O56 W5 O57 85.3(7) . . ?
O25 W5 O57 90.2(7) . . ?
O5T W5 O45 100.3(8) . . ?
O56 W5 O45 87.1(7) . . ?
O25 W5 O45 89.7(7) . . ?
O57 W5 O45 156.6(7) . . ?
O5T W5 O2S1 171.8(7) . . ?
O56 W5 O2S1 75.6(6) . . ?
O25 W5 O2S1 85.1(6) . . ?
O57 W5 O2S1 82.6(6) . . ?
O45 W5 O2S1 74.0(6) . . ?
O5T W5 K7 29.4(6) . 2_655 ?
O56 W5 K7 118.1(5) . 2_655 ?
O25 W5 K7 79.9(5) . 2_655 ?
O57 W5 K7 82.5(5) . 2_655 ?
O45 W5 K7 120.5(5) . 2_655 ?
O2S1 W5 K7 158.7(4) . 2_655 ?
O6T W6 O610 101.7(8) . . ?
O6T W6 O67 101.8(7) . . ?
O610 W6 O67 94.5(7) . . ?
O6T W6 O46 99.9(7) . . ?
O610 W6 O46 93.7(7) . . ?
O67 W6 O46 154.7(7) . . ?
O6T W6 O56 100.1(7) . . ?
O610 W6 O56 158.1(7) . . ?
O67 W6 O56 80.5(7) . . ?
O46 W6 O56 83.0(7) . . ?
O6T W6 O2S1 171.8(7) . . ?
O610 W6 O2S1 84.3(6) . . ?
O67 W6 O2S1 83.0(6) . . ?
O46 W6 O2S1 74.0(6) . . ?
O56 W6 O2S1 74.0(6) . . ?
O6T W6 K2 49.3(6) . . ?
O610 W6 K2 52.5(5) . . ?
O67 W6 K2 101.1(5) . . ?
O46 W6 K2 102.9(5) . . ?
O56 W6 K2 149.3(5) . . ?
O2S1 W6 K2 136.7(4) . . ?
O7T W7 O79 101.6(8) . . ?
O7T W7 O67 101.3(8) . . ?
O79 W7 O67 92.2(7) . . ?
O7T W7 O78 100.0(8) . . ?
O79 W7 O78 90.6(7) . . ?
O67 W7 O78 157.5(7) . . ?
O7T W7 O57 101.5(8) . . ?
O79 W7 O57 157.0(7) . . ?
O67 W7 O57 84.6(7) . . ?
O78 W7 O57 84.1(7) . . ?
O7T W7 O3S1 172.8(7) . . ?
O79 W7 O3S1 74.4(7) . . ?
O67 W7 O3S1 84.9(6) . . ?
O78 W7 O3S1 74.3(6) . . ?
O57 W7 O3S1 82.6(6) . . ?
O8T W8 O89 99.8(8) . . ?
O8T W8 O18 100.7(7) . . ?
O89 W8 O18 90.4(7) . . ?
O8T W8 O78 100.5(8) . . ?
O89 W8 O78 87.8(7) . . ?
O18 W8 O78 158.7(6) . . ?
O8T W8 O28 101.8(8) . . ?
O89 W8 O28 158.4(7) . . ?
O18 W8 O28 87.2(7) . . ?
O78 W8 O28 86.7(7) . . ?
O8T W8 O3S1 171.7(7) . . ?
O89 W8 O3S1 73.3(6) . . ?
O18 W8 O3S1 84.2(6) . . ?
O78 W8 O3S1 74.9(6) . . ?
O28 W8 O3S1 85.1(6) . . ?
O9T W9 O9E 104.1(8) . . ?
O9T W9 O910 101.8(7) . . ?
O9E W9 O910 95.5(7) . . ?
O9T W9 O89 100.7(8) . . ?
O9E W9 O89 92.7(7) . . ?
O910 W9 O89 153.3(7) . . ?
O9T W9 O79 91.4(8) . . ?
O9E W9 O79 164.4(7) . . ?
O910 W9 O79 83.6(6) . . ?
O89 W9 O79 81.8(7) . . ?
O9T W9 O3S1 162.8(7) . . ?
O9E W9 O3S1 92.5(7) . . ?
O910 W9 O3S1 80.6(6) . . ?
O89 W9 O3S1 73.7(6) . . ?
O79 W9 O3S1 71.9(6) . . ?
O9T W9 K4 50.9(6) . . ?
O9E W9 K4 96.5(6) . . ?
O910 W9 K4 52.1(5) . . ?
O89 W9 K4 151.6(5) . . ?
O79 W9 K4 95.2(5) . . ?
O3S1 W9 K4 132.4(4) . . ?
O9T W9 K3 50.2(6) . 4_566 ?
O9E W9 K3 154.3(6) . 4_566 ?
O910 W9 K3 89.9(5) . 4_566 ?
O89 W9 K3 93.6(5) . 4_566 ?
O79 W9 K3 41.3(5) . 4_566 ?
O3S1 W9 K3 113.2(4) . 4_566 ?
K4 W9 K3 67.34(17) . 4_566 ?
O10E W10 O10T 101.2(8) . . ?
O10E W10 O101 93.7(7) . . ?
O10T W10 O101 100.8(7) . . ?
O10E W10 O910 93.6(7) . . ?
O10T W10 O910 100.9(7) . . ?
O101 W10 O910 155.4(7) . . ?
O10E W10 O610 167.6(7) . . ?
O10T W10 O610 91.1(7) . . ?
O101 W10 O610 85.3(6) . . ?
O910 W10 O610 82.6(6) . . ?
O10E W10 O4S1 87.7(7) . . ?
O10T W10 O4S1 169.8(7) . . ?
O101 W10 O4S1 73.5(6) . . ?
O910 W10 O4S1 83.3(6) . . ?
O610 W10 O4S1 80.2(6) . . ?
O10E W10 K4 75.0(6) . . ?
O10T W10 K4 55.4(6) . . ?
O101 W10 K4 149.3(5) . . ?
O910 W10 K4 55.2(5) . . ?
O610 W10 K4 111.7(4) . . ?
O4S1 W10 K4 132.9(4) . . ?
O10E W10 Eu 26.5(5) . . ?
O10T W10 Eu 127.6(6) . . ?
O101 W10 Eu 89.3(5) . . ?
O910 W10 Eu 86.8(4) . . ?
O610 W10 Eu 141.2(4) . . ?
O4S1 W10 Eu 61.5(4) . . ?
K4 W10 Eu 91.93(12) . . ?
O10E W10 K2 143.1(6) . . ?
O10T W10 K2 42.0(6) . . ?
O101 W10 K2 95.2(5) . . ?
O910 W10 K2 93.0(5) . . ?
O610 W10 K2 49.2(5) . . ?
O4S1 W10 K2 129.1(4) . . ?
K4 W10 K2 79.25(16) . . ?
Eu W10 K2 169.29(12) . . ?
O10E W10 K10 81.1(6) . . ?
O10T W10 K10 25.8(6) . . ?
O101 W10 K10 86.0(5) . . ?
O910 W10 K10 118.4(5) . . ?
O610 W10 K10 111.1(5) . . ?
O4S1 W10 K10 155.9(4) . . ?
K4 W10 K10 64.3(3) . . ?
Eu W10 K10 106.9(2) . . ?
K2 W10 K10 63.9(3) . . ?
O11T W11 O11E 103.2(7) . . ?
O11T W11 O101 96.9(7) . . ?
O11E W11 O101 97.8(7) . . ?
O11T W11 O311 100.0(7) . . ?
O11E W11 O311 93.4(7) . . ?
O101 W11 O311 157.1(6) . . ?
O11T W11 O411 91.8(7) . . ?
O11E W11 O411 164.6(7) . . ?
O101 W11 O411 83.2(6) . . ?
O311 W11 O411 80.8(6) . . ?
O11T W11 O4S1 168.6(6) . . ?
O11E W11 O4S1 84.5(6) . . ?
O101 W11 O4S1 73.5(6) . . ?
O311 W11 O4S1 87.8(6) . . ?
O411 W11 O4S1 81.1(6) . . ?
O11T W11 K1 43.9(5) . . ?
O11E W11 K1 147.0(5) . . ?
O101 W11 K1 90.3(5) . . ?
O311 W11 K1 91.2(4) . . ?
O411 W11 K1 47.9(4) . . ?
O4S1 W11 K1 128.4(4) . . ?
O11T W11 K5 90.1(5) . . ?
O11E W11 K5 48.4(5) . . ?
O101 W11 K5 146.1(5) . . ?
O311 W11 K5 49.5(5) . . ?
O411 W11 K5 129.8(5) . . ?
O4S1 W11 K5 101.3(4) . . ?
K1 W11 K5 116.56(15) . . ?
O12T W12 O12E 104.2(10) . . ?
O12T W12 O129 102.9(11) . . ?
O12E W12 O129 95.4(12) . . ?
O12T W12 O123 100.0(10) . . ?
O12E W12 O123 96.1(11) . . ?
O129 W12 O123 150.9(12) . . ?
O12T W12 O124 95.3(8) . . ?
O12E W12 O124 160.5(10) . . ?
O129 W12 O124 81.0(10) . . ?
O123 W12 O124 79.3(9) . . ?
O12T W12 O1T2 161.6(10) . . ?
O12E W12 O1T2 88.2(12) . . ?
O129 W12 O1T2 61.8(12) . . ?
O123 W12 O1T2 92.0(11) . . ?
O124 W12 O1T2 73.2(10) . . ?
O12T W12 O1S2 161.2(10) . . ?
O12E W12 O1S2 89.7(11) . . ?
O129 W12 O1S2 88.0(11) . . ?
O123 W12 O1S2 65.5(11) . . ?
O124 W12 O1S2 71.0(9) . . ?
O1T2 W12 O1S2 26.5(10) . . ?
O13T W13 O132 104.9(13) . . ?
O13T W13 O136 104.9(13) . . ?
O132 W13 O136 91.7(13) . . ?
O13T W13 O134 99.3(13) . . ?
O132 W13 O134 155.7(13) . . ?
O136 W13 O134 81.7(13) . . ?
O13T W13 O123 98.7(12) . . ?
O132 W13 O123 88.2(12) . . ?
O136 W13 O123 155.6(12) . . ?
O134 W13 O123 88.4(12) . . ?
O13T W13 O1S2 158.8(12) . . ?
O132 W13 O1S2 90.2(12) . . ?
O136 W13 O1S2 89.1(11) . . ?
O134 W13 O1S2 66.5(12) . . ?
O123 W13 O1S2 66.5(11) . . ?
O13T W13 O3T2 154.8(14) . . ?
O132 W13 O3T2 54.8(14) . . ?
O136 W13 O3T2 64.9(14) . . ?
O134 W13 O3T2 101.7(14) . . ?
O123 W13 O3T2 95.6(13) . . ?
O1S2 W13 O3T2 46.1(12) . . ?
O14T W14 O124 101.9(11) . . ?
O14T W14 O145 98.7(12) . . ?
O124 W14 O145 159.2(9) . . ?
O14T W14 O149 100.8(13) . . ?
O124 W14 O149 87.6(11) . . ?
O145 W14 O149 86.5(11) . . ?
O14T W14 O134 103.2(13) . . ?
O124 W14 O134 87.6(11) . . ?
O145 W14 O134 89.7(11) . . ?
O149 W14 O134 155.9(13) . . ?
O14T W14 O1S2 169.8(12) . . ?
O124 W14 O1S2 76.7(9) . . ?
O145 W14 O1S2 83.3(10) . . ?
O149 W14 O1S2 89.2(12) . . ?
O134 W14 O1S2 66.8(12) . . ?
O14T W14 O1T2 163.4(12) . . ?
O124 W14 O1T2 73.4(10) . . ?
O145 W14 O1T2 86.1(11) . . ?
O149 W14 O1T2 63.4(12) . . ?
O134 W14 O1T2 92.6(12) . . ?
O1S2 W14 O1T2 26.1(10) . . ?
O14T W14 K8 36.2(9) . 2 ?
O124 W14 K8 66.7(6) . 2 ?
O145 W14 K8 134.0(7) . 2 ?
O149 W14 K8 106.6(9) . 2 ?
O134 W14 K8 93.0(10) . 2 ?
O1S2 W14 K8 139.0(8) . 2 ?
O1T2 W14 K8 139.4(8) . 2 ?
O15T W15 O158 101.6(10) . . ?
O15T W15 O157 101.2(10) . . ?
O158 W15 O157 86.9(9) . . ?
O15T W15 O156 100.8(14) . . ?
O158 W15 O156 157.0(14) . . ?
O157 W15 O156 83.6(13) . . ?
O15T W15 O145 99.1(10) . . ?
O158 W15 O145 91.1(9) . . ?
O157 W15 O145 159.7(9) . . ?
O156 W15 O145 90.6(13) . . ?
O15T W15 O2S2 167.1(10) . . ?
O158 W15 O2S2 89.9(10) . . ?
O157 W15 O2S2 73.3(9) . . ?
O156 W15 O2S2 67.3(14) . . ?
O145 W15 O2S2 86.5(10) . . ?
O15T W15 O2T2 165.4(11) . . ?
O158 W15 O2T2 64.1(10) . . ?
O157 W15 O2T2 75.7(10) . . ?
O156 W15 O2T2 93.1(14) . . ?
O145 W15 O2T2 85.2(10) . . ?
O2S2 W15 O2T2 25.8(10) . . ?
O15T W15 K7 52.0(8) . 3 ?
O158 W15 K7 152.1(7) . 3 ?
O157 W15 K7 89.8(6) . 3 ?
O156 W15 K7 49.0(12) . 3 ?
O145 W15 K7 101.1(7) . 3 ?
O2S2 W15 K7 115.6(7) . 3 ?
O2T2 W15 K7 141.2(8) . 3 ?
O16T W16 O162 104.3(11) . . ?
O16T W16 O156 98.8(14) . . ?
O162 W16 O156 156.9(14) . . ?
O16T W16 O167 98.0(11) . . ?
O162 W16 O167 92.0(11) . . ?
O156 W16 O167 85.1(14) . . ?
O16T W16 O136 101.5(11) . . ?
O162 W16 O136 91.9(11) . . ?
O156 W16 O136 83.0(14) . . ?
O167 W16 O136 158.5(11) . . ?
O16T W16 O2S2 159.5(11) . . ?
O162 W16 O2S2 91.4(11) . . ?
O156 W16 O2S2 66.3(13) . . ?
O167 W16 O2S2 68.0(10) . . ?
O136 W16 O2S2 90.8(11) . . ?
O16T W16 K9 57.4(8) . . ?
O162 W16 K9 47.6(8) . . ?
O156 W16 K9 155.1(12) . . ?
O167 W16 K9 90.7(8) . . ?
O136 W16 K9 107.5(8) . . ?
O2S2 W16 K9 134.1(7) . . ?
O17T W17 O171 101.9(9) . . ?
O17T W17 O178 99.2(10) . . ?
O171 W17 O178 95.7(11) . . ?
O17T W17 O167 97.9(10) . . ?
O171 W17 O167 100.1(10) . . ?
O178 W17 O167 153.7(11) . . ?
O17T W17 O157 98.6(8) . . ?
O171 W17 O157 159.4(9) . . ?
O178 W17 O157 80.5(10) . . ?
O167 W17 O157 77.3(9) . . ?
O17T W17 O2S2 167.0(10) . . ?
O171 W17 O2S2 86.3(10) . . ?
O178 W17 O2S2 89.8(11) . . ?
O167 W17 O2S2 70.5(10) . . ?
O157 W17 O2S2 73.5(9) . . ?
O17T W17 O2T2 162.7(10) . . ?
O171 W17 O2T2 84.3(11) . . ?
O178 W17 O2T2 63.8(11) . . ?
O167 W17 O2T2 96.8(11) . . ?
O157 W17 O2T2 75.9(10) . . ?
O2S2 W17 O2T2 26.5(10) . . ?
O17T W17 K3 50.2(6) . . ?
O171 W17 K3 51.7(7) . . ?
O178 W17 K3 102.6(8) . . ?
O167 W17 K3 103.7(8) . . ?
O157 W17 K3 148.9(6) . . ?
O2S2 W17 K3 136.8(8) . . ?
O2T2 W17 K3 133.7(9) . . ?
O17T W17 K4 49.3(6) . 4_565 ?
O171 W17 K4 103.1(7) . 4_565 ?
O178 W17 K4 50.0(8) . 4_565 ?
O167 W17 K4 143.0(8) . 4_565 ?
O157 W17 K4 90.0(6) . 4_565 ?
O2S2 W17 K4 139.0(7) . 4_565 ?
O2T2 W17 K4 113.7(8) . 4_565 ?
K3 W17 K4 70.34(18) . 4_565 ?
O17T W17 K9 60.4(7) . 3 ?
O171 W17 K9 142.8(7) . 3 ?
O178 W17 K9 118.4(8) . 3 ?
O167 W17 K9 55.4(8) . 3 ?
O157 W17 K9 51.5(6) . 3 ?
O2S2 W17 K9 107.0(8) . 3 ?
O2T2 W17 K9 122.8(9) . 3 ?
K3 W17 K9 102.9(2) . 3 ?
K4 W17 K9 89.5(2) 4_565 3 ?
O18T W18 O180 100.5(10) . . ?
O18T W18 O189 96.8(11) . . ?
O180 W18 O189 88.4(11) . . ?
O18T W18 O178 102.1(11) . . ?
O180 W18 O178 94.6(11) . . ?
O189 W18 O178 159.9(12) . . ?
O18T W18 O158 101.0(10) . . ?
O180 W18 O158 158.2(9) . . ?
O189 W18 O158 85.7(11) . . ?
O178 W18 O158 84.3(10) . . ?
O18T W18 O3S2 160.9(9) . . ?
O180 W18 O3S2 68.7(9) . . ?
O189 W18 O3S2 68.0(10) . . ?
O178 W18 O3S2 94.6(10) . . ?
O158 W18 O3S2 89.7(9) . . ?
O18T W18 O2T2 155.7(11) . . ?
O180 W18 O2T2 98.4(10) . . ?
O189 W18 O2T2 98.7(11) . . ?
O178 W18 O2T2 61.2(11) . . ?
O158 W18 O2T2 61.9(10) . . ?
O3S2 W18 O2T2 43.0(10) . . ?
O18T W18 K2 64.6(8) . 4_565 ?
O180 W18 K2 36.3(7) . 4_565 ?
O189 W18 K2 97.5(9) . 4_565 ?
O178 W18 K2 96.6(8) . 4_565 ?
O158 W18 K2 165.5(6) . 4_565 ?
O3S2 W18 K2 104.6(6) . 4_565 ?
O2T2 W18 K2 130.9(8) . 4_565 ?
O19T W19 O129 102.0(11) . . ?
O19T W19 O190 100.0(10) . . ?
O129 W19 O190 89.4(12) . . ?
O19T W19 O149 103.6(11) . . ?
O129 W19 O149 90.2(12) . . ?
O190 W19 O149 155.9(11) . . ?
O19T W19 O189 98.4(10) . . ?
O129 W19 O189 159.5(12) . . ?
O190 W19 O189 85.1(11) . . ?
O149 W19 O189 86.8(12) . . ?
O19T W19 O3S2 160.3(9) . . ?
O129 W19 O3S2 91.7(10) . . ?
O190 W19 O3S2 65.6(10) . . ?
O149 W19 O3S2 90.3(11) . . ?
O189 W19 O3S2 68.0(10) . . ?
O19T W19 O1T2 154.8(10) . . ?
O129 W19 O1T2 58.8(11) . . ?
O190 W19 O1T2 96.2(11) . . ?
O149 W19 O1T2 63.5(12) . . ?
O189 W19 O1T2 102.1(11) . . ?
O3S2 W19 O1T2 44.8(10) . . ?
O19T W19 K6 61.7(7) . . ?
O129 W19 K6 98.2(9) . . ?
O190 W19 K6 38.4(7) . . ?
O149 W19 K6 164.2(9) . . ?
O189 W19 K6 89.7(9) . . ?
O3S2 W19 K6 102.7(7) . . ?
O1T2 W19 K6 132.3(8) . . ?
O20T W20 O20E 103.7(11) . . ?
O20T W20 O201 106.8(10) . . ?
O20E W20 O201 99.8(11) . . ?
O20T W20 O190 98.9(10) . . ?
O20E W20 O190 94.0(11) . . ?
O201 W20 O190 146.8(10) . . ?
O20T W20 O180 90.6(9) . . ?
O20E W20 O180 165.0(11) . . ?
O201 W20 O180 80.0(9) . . ?
O190 W20 O180 79.1(9) . . ?
O20T W20 O4T2 158.7(10) . . ?
O20E W20 O4T2 70.7(12) . . ?
O201 W20 O4T2 55.9(11) . . ?
O190 W20 O4T2 102.0(11) . . ?
O180 W20 O4T2 97.5(10) . . ?
O20T W20 O3S2 149.8(9) . . ?
O20E W20 O3S2 101.7(11) . . ?
O201 W20 O3S2 84.5(9) . . ?
O190 W20 O3S2 63.1(10) . . ?
O180 W20 O3S2 63.3(8) . . ?
O4T2 W20 O3S2 48.6(10) . . ?
O20T W20 K6 53.9(7) . . ?
O20E W20 K6 95.7(8) . . ?
O201 W20 K6 158.0(7) . . ?
O190 W20 K6 45.9(8) . . ?
O180 W20 K6 89.0(6) . . ?
O4T2 W20 K6 145.4(8) . . ?
O3S2 W20 K6 107.6(6) . . ?
O20T W20 K2 48.1(7) . 4_565 ?
O20E W20 K2 151.6(9) . 4_565 ?
O201 W20 K2 88.3(7) . 4_565 ?
O190 W20 K2 93.8(7) . 4_565 ?
O180 W20 K2 43.1(6) . 4_565 ?
O4T2 W20 K2 133.7(8) . 4_565 ?
O3S2 W20 K2 106.1(6) . 4_565 ?
K6 W20 K2 70.88(16) . 4_565 ?
O21T W21 O21E 101.5(8) . . ?
O21T W21 O201 103.8(9) . . ?
O21E W21 O201 98.0(8) . . ?
O21T W21 O212 99.2(9) . . ?
O21E W21 O212 92.8(9) . . ?
O201 W21 O212 152.0(10) . . ?
O21T W21 O171 90.4(9) . . ?
O21E W21 O171 168.0(8) . . ?
O201 W21 O171 80.4(9) . . ?
O212 W21 O171 83.8(10) . . ?
O21T W21 O4T2 160.5(10) . . ?
O21E W21 O4T2 84.0(10) . . ?
O201 W21 O4T2 56.8(11) . . ?
O212 W21 O4T2 99.2(11) . . ?
O171 W21 O4T2 85.3(11) . . ?
O21T W21 O4S2 163.6(10) . . ?
O21E W21 O4S2 88.0(9) . . ?
O201 W21 O4S2 87.8(10) . . ?
O212 W21 O4S2 66.8(10) . . ?
O171 W21 O4S2 80.0(10) . . ?
O4T2 W21 O4S2 32.5(11) . . ?
O21T W21 Eu 128.4(6) . . ?
O21E W21 Eu 27.0(5) . . ?
O201 W21 Eu 88.7(7) . . ?
O212 W21 Eu 89.4(7) . . ?
O171 W21 Eu 141.2(7) . . ?
O4T2 W21 Eu 58.1(8) . . ?
O4S2 W21 Eu 62.3(8) . . ?
O21T W21 K3 41.9(6) . . ?
O21E W21 K3 143.4(5) . . ?
O201 W21 K3 93.9(7) . . ?
O212 W21 K3 92.7(7) . . ?
O171 W21 K3 48.5(7) . . ?
O4T2 W21 K3 130.6(8) . . ?
O4S2 W21 K3 127.1(8) . . ?
Eu W21 K3 170.31(13) . . ?
O21T W21 K5 65.8(6) . . ?
O21E W21 K5 35.8(5) . . ?
O201 W21 K5 108.1(7) . . ?
O212 W21 K5 95.7(7) . . ?
O171 W21 K5 155.8(7) . . ?
O4T2 W21 K5 118.5(8) . . ?
O4S2 W21 K5 122.0(8) . . ?
Eu W21 K5 62.80(12) . . ?
K3 W21 K5 107.55(17) . . ?
O22T W22 O22E 104.4(12) . . ?
O22T W22 O212 99.1(12) . . ?
O22E W22 O212 97.8(10) . . ?
O22T W22 O132 103.3(13) . . ?
O22E W22 O132 91.2(11) . . ?
O212 W22 O132 152.9(11) . . ?
O22T W22 O162 93.3(12) . . ?
O22E W22 O162 162.2(10) . . ?
O212 W22 O162 80.9(10) . . ?
O132 W22 O162 82.9(11) . . ?
O22T W22 O3T2 146.2(15) . . ?
O22E W22 O3T2 104.0(13) . . ?
O212 W22 O3T2 94.8(14) . . ?
O132 W22 O3T2 58.2(14) . . ?
O162 W22 O3T2 58.7(13) . . ?
O22T W22 O4S2 165.3(13) . . ?
O22E W22 O4S2 78.0(10) . . ?
O212 W22 O4S2 66.2(10) . . ?
O132 W22 O4S2 91.1(11) . . ?
O162 W22 O4S2 85.3(10) . . ?
O3T2 W22 O4S2 42.1(14) . . ?
O22T W22 K9 50.6(10) . . ?
O22E W22 K9 154.5(7) . . ?
O212 W22 K9 83.8(7) . . ?
O132 W22 K9 98.8(9) . . ?
O162 W22 K9 43.3(7) . . ?
O3T2 W22 K9 101.2(12) . . ?
O4S2 W22 K9 124.8(8) . . ?
O12E Eu O20E 75.5(9) . . ?
O12E Eu O21E 115.7(7) . . ?
O20E Eu O21E 73.0(7) . . ?
O12E Eu O1E 144.0(7) . . ?
O20E Eu O1E 77.2(8) . . ?
O21E Eu O1E 77.5(5) . . ?
O12E Eu O10E 78.2(7) . . ?
O20E Eu O10E 144.6(7) . . ?
O21E Eu O10E 141.1(5) . . ?
O1E Eu O10E 113.5(6) . . ?
O12E Eu O9E 76.8(7) . . ?
O20E Eu O9E 79.2(8) . . ?
O21E Eu O9E 144.6(5) . . ?
O1E Eu O9E 75.3(6) . . ?
O10E Eu O9E 71.8(5) . . ?
O12E Eu O22E 76.0(8) . . ?
O20E Eu O22E 116.6(8) . . ?
O21E Eu O22E 70.6(6) . . ?
O1E Eu O22E 138.3(6) . . ?
O10E Eu O22E 78.9(6) . . ?
O9E Eu O22E 143.3(6) . . ?
O12E Eu O11E 140.6(7) . . ?
O20E Eu O11E 141.7(7) . . ?
O21E Eu O11E 77.3(5) . . ?
O1E Eu O11E 73.2(5) . . ?
O10E Eu O11E 71.3(5) . . ?
O9E Eu O11E 115.0(5) . . ?
O22E Eu O11E 74.2(6) . . ?
O12E Eu W21 96.0(6) . . ?
O20E Eu W21 64.4(6) . . ?
O21E Eu W21 19.7(4) . . ?
O1E Eu W21 93.0(4) . . ?
O10E Eu W21 142.5(4) . . ?
O9E Eu W21 143.5(4) . . ?
O22E Eu W21 63.8(5) . . ?
O11E Eu W21 93.4(4) . . ?
O12E Eu W10 93.3(6) . . ?
O20E Eu W10 143.3(6) . . ?
O21E Eu W10 140.9(3) . . ?
O1E Eu W10 94.7(4) . . ?
O10E Eu W10 18.8(4) . . ?
O9E Eu W10 64.1(4) . . ?
O22E Eu W10 93.5(5) . . ?
O11E Eu W10 63.8(4) . . ?
W21 Eu W10 152.31(4) . . ?
O12E Eu K5 155.6(6) . . ?
O20E Eu K5 94.8(6) . . ?
O21E Eu K5 40.1(4) . . ?
O1E Eu K5 49.5(4) . . ?
O10E Eu K5 118.2(4) . . ?
O9E Eu K5 124.0(4) . . ?
O22E Eu K5 89.1(5) . . ?
O11E Eu K5 47.2(4) . . ?
W21 Eu K5 59.87(12) . . ?
W10 Eu K5 106.97(12) . . ?
O12E Eu Si2 47.1(6) . . ?
O20E Eu Si2 58.3(7) . . ?
O21E Eu Si2 68.6(4) . . ?
O1E Eu Si2 129.7(4) . . ?
O10E Eu Si2 116.3(4) . . ?
O9E Eu Si2 114.1(4) . . ?
O22E Eu Si2 60.6(5) . . ?
O11E Eu Si2 129.9(4) . . ?
W21 Eu Si2 48.86(8) . . ?
W10 Eu Si2 134.79(9) . . ?
K5 Eu Si2 108.70(14) . . ?
O3S1 Si1 O4S1 111.0(8) . . ?
O3S1 Si1 O2S1 108.9(8) . . ?
O4S1 Si1 O2S1 107.3(8) . . ?
O3S1 Si1 O1S1 109.3(8) . . ?
O4S1 Si1 O1S1 111.6(8) . . ?
O2S1 Si1 O1S1 108.6(8) . . ?
O3S1 Si1 Eu 88.7(6) . . ?
O4S1 Si1 Eu 39.8(5) . . ?
O2S1 Si1 Eu 147.0(6) . . ?
O1S1 Si1 Eu 90.4(6) . . ?
O2T2 Si2 O4S2 120.9(17) . . ?
O2T2 Si2 O3T2 114(2) . . ?
O4S2 Si2 O3T2 62(2) . . ?
O2T2 Si2 O3S2 69.0(16) . . ?
O4S2 Si2 O3S2 115.4(15) . . ?
O3T2 Si2 O3S2 177(2) . . ?
O2T2 Si2 O1T2 111.6(17) . . ?
O4S2 Si2 O1T2 125.4(17) . . ?
O3T2 Si2 O1T2 110(2) . . ?
O3S2 Si2 O1T2 69.5(15) . . ?
O2T2 Si2 O1S2 120.9(17) . . ?
O4S2 Si2 O1S2 113.2(16) . . ?
O3T2 Si2 O1S2 71.9(19) . . ?
O3S2 Si2 O1S2 107.9(14) . . ?
O1T2 Si2 O1S2 39.0(15) . . ?
O2T2 Si2 O2S2 38.0(14) . . ?
O4S2 Si2 O2S2 105.9(15) . . ?
O3T2 Si2 O2S2 75.8(19) . . ?
O3S2 Si2 O2S2 107.0(14) . . ?
O1T2 Si2 O2S2 125.3(16) . . ?
O1S2 Si2 O2S2 107.0(15) . . ?
O2T2 Si2 O4T2 107.6(17) . . ?
O4S2 Si2 O4T2 43.9(15) . . ?
O3T2 Si2 O4T2 106(2) . . ?
O3S2 Si2 O4T2 71.5(14) . . ?
O1T2 Si2 O4T2 107.6(16) . . ?
O1S2 Si2 O4T2 127.9(15) . . ?
O2S2 Si2 O4T2 123.3(15) . . ?
O2T2 Si2 Eu 145.0(13) . . ?
O4S2 Si2 Eu 40.4(11) . . ?
O3T2 Si2 Eu 84.9(17) . . ?
O3S2 Si2 Eu 92.2(10) . . ?
O1T2 Si2 Eu 87.1(12) . . ?
O1S2 Si2 Eu 92.5(11) . . ?
O2S2 Si2 Eu 146.3(10) . . ?
O4T2 Si2 Eu 37.4(10) . . ?
W1 O1T K1 142.3(8) . 2_655 ?
W1 O1E Eu 161.6(9) . . ?
W1 O1E K5 101.3(7) . . ?
Eu O1E K5 94.4(5) . . ?
W2 O2T K8 141.7(11) . 2_655 ?
W3 O3T K6 104.5(7) . 2_645 ?
W4 O4T K2 153.4(9) . 3_656 ?
W4 O4T K1 100.0(7) . . ?
K2 O4T K1 97.6(5) 3_656 . ?
W4 O4T K6 102.4(7) . 2_645 ?
K2 O4T K6 98.0(6) 3_656 2_645 ?
K1 O4T K6 87.9(5) . 2_645 ?
W5 O5T K7 132.4(9) . 2_655 ?
W6 O6T K1 149.9(9) . 3_656 ?
W6 O6T K2 104.3(8) . . ?
K1 O6T K2 100.3(6) 3_656 . ?
W8 O8T K5 149.0(9) . 2_655 ?
W9 O9T K4 102.7(7) . . ?
W9 O9T K3 104.9(8) . 4_566 ?
K4 O9T K3 88.4(5) . 4_566 ?
W9 O9E Eu 155.2(9) . . ?
W10 O10T K10 137.6(9) . . ?
W10 O10T K2 113.8(8) . . ?
K10 O10T K2 100.8(7) . . ?
W10 O10T K4 96.3(7) . . ?
K10 O10T K4 93.8(7) . . ?
K2 O10T K4 110.3(6) . . ?
W10 O10E Eu 134.7(9) . . ?
W11 O11T K1 111.5(7) . . ?
W11 O11E Eu 137.0(8) . . ?
W11 O11E K5 105.2(7) . . ?
Eu O11E K5 95.8(5) . . ?
Si1 O1S1 W3 125.0(8) . . ?
Si1 O1S1 W1 122.0(9) . . ?
W3 O1S1 W1 92.8(6) . . ?
Si1 O1S1 W2 125.4(8) . . ?
W3 O1S1 W2 90.6(6) . . ?
W1 O1S1 W2 91.4(5) . . ?
W2 O12 W1 119.9(8) . . ?
W12 O12T K4 134.0(10) . . ?
W12 O12E Eu 175.3(14) . . ?
W3 O13 W1 121.3(8) . . ?
W3 O13 K5 103.2(6) . . ?
W1 O13 K5 100.7(6) . . ?
W14 O14T K8 123.1(13) . 2 ?
W15 O15T K7 103.3(10) . 3 ?
W16 O16T K9 95.1(10) . . ?
W17 O17T K4 104.1(8) . 4_565 ?
W17 O17T K3 103.0(8) . . ?
K4 O17T K3 94.4(6) 4_565 . ?
W17 O17T K9 92.5(8) . 3 ?
K4 O17T K9 116.6(6) 4_565 3 ?
K3 O17T K9 140.8(7) . 3 ?
W1 O18 W8 147.5(8) . . ?
W18 O18T K10 165.9(12) . 4_565 ?
W20 O20T K1 158.2(10) . 2_655 ?
W20 O20T K2 107.5(9) . 4_565 ?
K1 O20T K2 92.1(6) 2_655 4_565 ?
W20 O20T K6 100.1(8) . . ?
K1 O20T K6 87.9(5) 2_655 . ?
K2 O20T K6 92.9(6) 4_565 . ?
W20 O20E Eu 149.4(14) . . ?
W21 O21E Eu 133.3(8) . . ?
W21 O21E K5 121.5(7) . . ?
Eu O21E K5 105.2(6) . . ?
W21 O21T K3 113.5(8) . . ?
Si1 O2S1 W6 123.7(8) . . ?
Si1 O2S1 W5 125.6(8) . . ?
W6 O2S1 W5 91.4(5) . . ?
Si1 O2S1 W4 122.8(8) . . ?
W6 O2S1 W4 91.8(5) . . ?
W5 O2S1 W4 92.1(5) . . ?
W22 O22E Eu 145.9(11) . . ?
W22 O22T K8 148.5(16) . . ?
W22 O22T K9 105.7(13) . . ?
K8 O22T K9 104.9(10) . . ?
W2 O23 W3 120.1(9) . . ?
W5 O25 W2 156.1(10) . . ?
W2 O28 W8 143.5(9) . . ?
Si1 O3S1 W9 123.9(9) . . ?
Si1 O3S1 W8 125.1(9) . . ?
W9 O3S1 W8 91.5(5) . . ?
Si1 O3S1 W7 125.0(9) . . ?
W9 O3S1 W7 92.5(6) . . ?
W8 O3S1 W7 88.6(5) . . ?
W3 O34 W4 147.4(10) . . ?
W3 O34 K6 98.9(6) . 2_645 ?
W4 O34 K6 102.3(6) . 2_645 ?
Si1 O4S1 W10 129.3(8) . . ?
Si1 O4S1 W11 127.6(8) . . ?
W10 O4S1 W11 93.8(5) . . ?
W5 O45 W4 120.3(9) . . ?
W4 O46 W6 119.9(8) . . ?
W5 O56 W6 118.8(8) . . ?
W5 O57 W7 145.3(9) . . ?
W7 O67 W6 149.4(9) . . ?
W7 O78 W8 122.0(9) . . ?
W7 O79 W9 121.2(9) . . ?
W7 O79 K3 130.5(8) . 4_566 ?
W9 O79 K3 108.3(7) . 4_566 ?
W8 O89 W9 121.3(8) . . ?
W11 O101 W10 115.3(8) . . ?
W12 O123 W13 133.6(14) . . ?
W14 O124 W12 120.1(10) . . ?
W12 O129 W19 141.4(16) . . ?
W13 O132 W22 148.3(17) . . ?
W14 O134 W13 131.1(17) . . ?
W13 O136 W16 140.4(16) . . ?
W14 O145 W15 161.9(14) . . ?
W14 O149 W19 137.7(16) . . ?
W15 O156 W16 131(2) . . ?
W15 O156 K7 103.0(15) . 3 ?
W16 O156 K7 123.6(16) . 3 ?
W15 O157 W17 118.3(10) . . ?
W15 O157 K9 129.4(9) . 3 ?
W17 O157 K9 97.4(8) . 3 ?
W15 O158 W18 138.4(12) . . ?
W16 O162 W22 144.3(14) . . ?
W16 O162 K9 105.5(11) . . ?
W22 O162 K9 106.6(10) . . ?
W17 O167 W16 125.6(13) . . ?
W17 O167 K9 94.0(9) . 3 ?
W16 O167 K9 120.8(11) . 3 ?
W17 O171 W21 160.6(13) . . ?
W17 O171 K3 98.7(9) . . ?
W21 O171 K3 100.4(9) . . ?
W17 O178 W18 140.8(15) . . ?
W17 O178 K4 100.7(10) . 4_565 ?
W18 O178 K4 118.2(11) . 4_565 ?
W18 O180 W20 133.5(12) . . ?
W18 O180 K2 120.9(10) . 4_565 ?
W20 O180 K2 105.2(9) . 4_565 ?
W18 O189 W19 130.2(15) . . ?
W19 O190 W20 137.7(14) . . ?
W19 O190 K6 116.8(11) . . ?
W20 O190 K6 105.0(10) . . ?
W20 O201 W21 133.7(13) . . ?
W22 O212 W21 124.0(12) . . ?
W3 O311 W11 152.4(9) . . ?
W3 O311 K5 103.8(6) . . ?
W11 O311 K5 100.7(6) . . ?
W4 O411 W11 152.3(9) . . ?
W4 O411 K1 100.1(6) . . ?
W11 O411 K1 99.6(6) . . ?
W6 O610 W10 157.0(9) . . ?
W6 O610 K2 98.5(6) . . ?
W10 O610 K2 98.6(6) . . ?
W9 O910 W10 137.6(8) . . ?
W9 O910 K4 98.4(6) . . ?
W10 O910 K4 92.5(6) . . ?
O24W O2W K5 138(2) . . ?
K4 O3W K2 102.3(9) . . ?
K10 O5W K4 94.9(11) . . ?
K7 O8W K3 102.5(10) . . ?
K7 O8W K9 84.6(9) . . ?
K3 O8W K9 171.6(12) . . ?
K1 O9W K6 102.6(8) . 2_645 ?
K7 O20W K9 95.7(13) 2_655 2_655 ?
K8 O21W K10 126.3(15) . . ?
O1T K1 O9W 80.6(6) 2_645 . ?
O1T K1 O6T 100.2(5) 2_645 3_656 ?
O9W K1 O6T 140.3(7) . 3_656 ?
O1T K1 O11T 93.2(5) 2_645 . ?
O9W K1 O11T 69.1(6) . . ?
O6T K1 O11T 149.2(6) 3_656 . ?
O1T K1 O411 148.8(5) 2_645 . ?
O9W K1 O411 79.6(6) . . ?
O6T K1 O411 110.4(5) 3_656 . ?
O11T K1 O411 57.1(4) . . ?
O1T K1 O4T 142.8(6) 2_645 . ?
O9W K1 O4T 82.7(6) . . ?
O6T K1 O4T 73.0(5) 3_656 . ?
O11T K1 O4T 111.3(5) . . ?
O411 K1 O4T 56.9(5) . . ?
O1T K1 O20T 75.9(5) 2_645 2_645 ?
O9W K1 O20T 70.2(6) . 2_645 ?
O6T K1 O20T 71.5(5) 3_656 2_645 ?
O11T K1 O20T 139.1(5) . 2_645 ?
O411 K1 O20T 118.9(5) . 2_645 ?
O4T K1 O20T 67.2(5) . 2_645 ?
O1T K1 W4 160.2(4) 2_645 . ?
O9W K1 W4 80.3(5) . . ?
O6T K1 W4 91.2(4) 3_656 . ?
O11T K1 W4 84.8(3) . . ?
O411 K1 W4 29.1(3) . . ?
O4T K1 W4 27.8(3) . . ?
O20T K1 W4 92.7(4) 2_645 . ?
O1T K1 W11 117.4(4) 2_645 . ?
O9W K1 W11 71.5(5) . . ?
O6T K1 W11 136.2(4) 3_656 . ?
O11T K1 W11 24.6(3) . . ?
O411 K1 W11 32.5(3) . . ?
O4T K1 W11 87.8(4) . . ?
O20T K1 W11 136.3(4) 2_645 . ?
W4 K1 W11 60.55(8) . . ?
O1T K1 K6 102.7(4) 2_645 2_645 ?
O9W K1 K6 39.0(5) . 2_645 ?
O6T K1 K6 104.3(4) 3_656 2_645 ?
O11T K1 K6 99.5(4) . 2_645 ?
O411 K1 K6 75.9(4) . 2_645 ?
O4T K1 K6 47.5(4) . 2_645 ?
O20T K1 K6 47.4(4) 2_645 2_645 ?
W4 K1 K6 58.39(14) . 2_645 ?
W11 K1 K6 89.17(17) . 2_645 ?
O1T K1 K2 112.5(4) 2_645 3_656 ?
O9W K1 K2 100.9(5) . 3_656 ?
O6T K1 K2 41.7(4) 3_656 3_656 ?
O11T K1 K2 151.0(4) . 3_656 ?
O411 K1 K2 94.9(4) . 3_656 ?
O4T K1 K2 39.7(4) . 3_656 ?
O20T K1 K2 44.6(4) 2_645 3_656 ?
W4 K1 K2 66.43(14) . 3_656 ?
W11 K1 K2 126.98(18) . 3_656 ?
K6 K1 K2 62.89(18) 2_645 3_656 ?
O180 K2 O4T 111.9(6) 4_566 3_656 ?
O180 K2 O10T 101.1(6) 4_566 . ?
O4T K2 O10T 142.7(6) 3_656 . ?
O180 K2 O6T 112.7(6) 4_566 . ?
O4T K2 O6T 72.5(5) 3_656 . ?
O10T K2 O6T 110.7(5) . . ?
O180 K2 O610 130.4(6) 4_566 . ?
O4T K2 O610 108.6(5) 3_656 . ?
O10T K2 O610 56.5(5) . . ?
O6T K2 O610 55.3(5) . . ?
O180 K2 O20T 55.8(6) 4_566 4_566 ?
O4T K2 O20T 68.3(5) 3_656 4_566 ?
O10T K2 O20T 148.6(6) . 4_566 ?
O6T K2 O20T 67.7(5) . 4_566 ?
O610 K2 O20T 119.3(5) . 4_566 ?
O180 K2 O3W 62.0(7) 4_566 . ?
O4T K2 O3W 145.1(7) 3_656 . ?
O10T K2 O3W 66.5(7) . . ?
O6T K2 O3W 78.8(7) . . ?
O610 K2 O3W 68.4(6) . . ?
O20T K2 O3W 82.8(7) 4_566 . ?
O180 K2 W6 124.5(5) 4_566 . ?
O4T K2 W6 90.3(4) 3_656 . ?
O10T K2 W6 84.7(4) . . ?
O6T K2 W6 26.3(3) . . ?
O610 K2 W6 29.0(3) . . ?
O20T K2 W6 92.0(4) 4_566 . ?
O3W K2 W6 70.9(6) . . ?
O180 K2 W20 31.7(5) 4_566 4_566 ?
O4T K2 W20 89.1(4) 3_656 4_566 ?
O10T K2 W20 127.9(4) . 4_566 ?
O6T K2 W20 85.4(4) . 4_566 ?
O610 K2 W20 126.2(4) . 4_566 ?
O20T K2 W20 24.4(4) 4_566 4_566 ?
O3W K2 W20 69.0(6) . 4_566 ?
W6 K2 W20 105.21(18) . 4_566 ?
O180 K2 W10 116.2(5) 4_566 . ?
O4T K2 W10 131.8(4) 3_656 . ?
O10T K2 W10 24.3(4) . . ?
O6T K2 W10 86.8(4) . . ?
O610 K2 W10 32.2(3) . . ?
O20T K2 W10 141.8(4) 4_566 . ?
O3W K2 W10 64.0(6) . . ?
W6 K2 W10 60.61(11) . . ?
W20 K2 W10 133.0(2) 4_566 . ?
O180 K2 W18 22.8(5) 4_566 4_566 ?
O4T K2 W18 123.9(4) 3_656 4_566 ?
O10T K2 W18 82.5(4) . 4_566 ?
O6T K2 W18 132.7(4) . 4_566 ?
O610 K2 W18 127.1(4) . 4_566 ?
O20T K2 W18 78.2(4) 4_566 4_566 ?
O3W K2 W18 64.9(6) . 4_566 ?
W6 K2 W18 135.6(2) . 4_566 ?
W20 K2 W18 54.45(10) 4_566 4_566 ?
W10 K2 W18 102.25(16) . 4_566 ?
O180 K2 K10 89.0(6) 4_566 . ?
O4T K2 K10 123.5(5) 3_656 . ?
O10T K2 K10 38.2(4) . . ?
O6T K2 K10 147.1(5) . . ?
O610 K2 K10 91.8(4) . . ?
O20T K2 K10 142.7(5) 4_566 . ?
O3W K2 K10 91.4(6) . . ?
W6 K2 K10 120.8(3) . . ?
W20 K2 K10 120.4(3) 4_566 . ?
W10 K2 K10 60.9(3) . . ?
W18 K2 K10 66.2(3) 4_566 . ?
O79 K3 O21T 97.3(6) 4_565 . ?
O79 K3 O17T 117.8(6) 4_565 . ?
O21T K3 O17T 112.0(6) . . ?
O79 K3 O171 124.7(6) 4_565 . ?
O21T K3 O171 55.7(6) . . ?
O17T K3 O171 56.4(6) . . ?
O79 K3 O9T 55.2(5) 4_565 4_565 ?
O21T K3 O9T 145.1(5) . 4_565 ?
O17T K3 O9T 71.7(5) . 4_565 ?
O171 K3 O9T 118.9(6) . 4_565 ?
O79 K3 O8W 165.1(8) 4_565 . ?
O21T K3 O8W 74.3(7) . . ?
O17T K3 O8W 77.1(7) . . ?
O171 K3 O8W 61.0(7) . . ?
O9T K3 O8W 137.1(7) 4_565 . ?
O79 K3 W17 126.0(4) 4_565 . ?
O21T K3 W17 85.3(4) . . ?
O17T K3 W17 26.8(4) . . ?
O171 K3 W17 29.6(5) . . ?
O9T K3 W17 94.5(4) 4_565 . ?
O8W K3 W17 66.5(6) . . ?
O79 K3 W21 111.5(4) 4_565 . ?
O21T K3 W21 24.6(4) . . ?
O17T K3 W21 87.4(4) . . ?
O171 K3 W21 31.1(5) . . ?
O9T K3 W21 139.1(4) 4_565 . ?
O8W K3 W21 65.6(6) . . ?
W17 K3 W21 60.66(11) . . ?
O79 K3 W9 30.4(4) 4_565 4_565 ?
O21T K3 W9 124.0(4) . 4_565 ?
O17T K3 W9 91.8(4) . 4_565 ?
O171 K3 W9 124.5(5) . 4_565 ?
O9T K3 W9 24.8(3) 4_565 4_565 ?
O8W K3 W9 161.4(6) . 4_565 ?
W17 K3 W9 109.2(2) . 4_565 ?
W21 K3 W9 129.50(19) . 4_565 ?
O79 K3 K4 75.7(4) 4_565 4_565 ?
O21T K3 K4 113.7(4) . 4_565 ?
O17T K3 K4 42.6(4) . 4_565 ?
O171 K3 K4 74.8(5) . 4_565 ?
O9T K3 K4 44.4(3) 4_565 4_565 ?
O8W K3 K4 118.8(6) . 4_565 ?
W17 K3 K4 54.89(15) . 4_565 ?
W21 K3 K4 96.83(19) . 4_565 ?
W9 K3 K4 54.32(14) 4_565 4_565 ?
O79 K3 K7 133.8(4) 4_565 . ?
O21T K3 K7 85.6(4) . . ?
O17T K3 K7 103.1(4) . . ?
O171 K3 K7 95.0(5) . . ?
O9T K3 K7 128.4(4) 4_565 . ?
O8W K3 K7 35.0(6) . . ?
W17 K3 K7 100.2(2) . . ?
W21 K3 K7 89.8(2) . . ?
W9 K3 K7 138.9(2) 4_565 . ?
K4 K3 K7 144.2(3) 4_565 . ?
O12T K4 O178 131.5(7) . 4_566 ?
O12T K4 O17T 85.9(6) . 4_566 ?
O178 K4 O17T 56.0(6) 4_566 4_566 ?
O12T K4 O5W 72.1(8) . . ?
O178 K4 O5W 122.2(9) 4_566 . ?
O17T K4 O5W 145.6(9) 4_566 . ?
O12T K4 O17W 73.7(8) . . ?
O178 K4 O17W 69.6(8) 4_566 . ?
O17T K4 O17W 77.1(7) 4_566 . ?
O5W K4 O17W 71.6(10) . . ?
O12T K4 O3W 146.9(8) . . ?
O178 K4 O3W 62.7(8) 4_566 . ?
O17T K4 O3W 81.6(7) 4_566 . ?
O5W K4 O3W 130.5(10) . . ?
O17W K4 O3W 131.8(9) . . ?
O12T K4 O9T 63.5(6) . . ?
O178 K4 O9T 121.6(7) 4_566 . ?
O17T K4 O9T 74.1(5) 4_566 . ?
O5W K4 O9T 116.0(8) . . ?
O17W K4 O9T 129.4(8) . . ?
O3W K4 O9T 83.6(7) . . ?
O12T K4 O910 103.4(6) . . ?
O178 K4 O910 118.4(7) 4_566 . ?
O17T K4 O910 114.3(5) 4_566 . ?
O5W K4 O910 96.7(8) . . ?
O17W K4 O910 168.3(7) . . ?
O3W K4 O910 55.8(7) . . ?
O9T K4 O910 55.5(5) . . ?
O12T K4 O10T 126.0(6) . . ?
O178 K4 O10T 98.4(6) 4_566 . ?
O17T K4 O10T 147.3(6) 4_566 . ?
O5W K4 O10T 63.1(8) . . ?
O17W K4 O10T 115.5(8) . . ?
O3W K4 O10T 67.4(7) . . ?
O9T K4 O10T 111.1(5) . . ?
O910 K4 O10T 56.5(5) . . ?
O12T K4 W10 108.1(5) . . ?
O178 K4 W10 120.4(6) 4_566 . ?
O17T K4 W10 145.0(5) 4_566 . ?
O5W K4 W10 68.8(7) . . ?
O17W K4 W10 137.1(7) . . ?
O3W K4 W10 69.2(6) . . ?
O9T K4 W10 83.6(4) . . ?
O910 K4 W10 32.3(3) . . ?
O10T K4 W10 28.3(3) . . ?
O12T K4 W17 108.5(5) . 4_566 ?
O178 K4 W17 29.4(5) 4_566 4_566 ?
O17T K4 W17 26.6(4) 4_566 4_566 ?
O5W K4 W17 141.2(8) . 4_566 ?
O17W K4 W17 71.6(6) . 4_566 ?
O3W K4 W17 70.2(6) . 4_566 ?
O9T K4 W17 96.8(4) . 4_566 ?
O910 K4 W17 119.8(4) . 4_566 ?
O10T K4 W17 125.1(4) . 4_566 ?
W10 K4 W17 139.1(2) . 4_566 ?
O12T K4 W9 79.2(4) . . ?
O178 K4 W9 128.4(6) 4_566 . ?
O17T K4 W9 95.9(4) 4_566 . ?
O5W K4 W9 105.2(7) . . ?
O17W K4 W9 152.5(7) . . ?
O3W K4 W9 71.8(6) . . ?
O9T K4 W9 26.4(3) . . ?
O910 K4 W9 29.6(3) . . ?
O10T K4 W9 84.8(4) . . ?
W10 K4 W9 57.55(12) . . ?
W17 K4 W9 113.1(2) 4_566 . ?
O21E K5 O4W 73.5(10) . . ?
O21E K5 O8T 139.4(6) . 2_645 ?
O4W K5 O8T 66.6(10) . 2_645 ?
O21E K5 O13 112.6(5) . . ?
O4W K5 O13 161.7(10) . . ?
O8T K5 O13 103.4(5) 2_645 . ?
O21E K5 O311 112.9(5) . . ?
O4W K5 O311 108.5(9) . . ?
O8T K5 O311 74.3(5) 2_645 . ?
O13 K5 O311 53.2(4) . . ?
O21E K5 O11E 63.9(5) . . ?
O4W K5 O11E 74.3(9) . . ?
O8T K5 O11E 97.2(5) 2_645 . ?
O13 K5 O11E 92.6(5) . . ?
O311 K5 O11E 54.0(5) . . ?
O21E K5 O2W 100.4(7) . . ?
O4W K5 O2W 68.3(10) . . ?
O8T K5 O2W 72.0(7) 2_645 . ?
O13 K5 O2W 124.8(7) . . ?
O311 K5 O2W 144.3(7) . . ?
O11E K5 O2W 142.3(7) . . ?
O21E K5 O1E 61.8(5) . . ?
O4W K5 O1E 123.8(10) . . ?
O8T K5 O1E 138.9(6) 2_645 . ?
O13 K5 O1E 53.3(5) . . ?
O311 K5 O1E 64.7(4) . . ?
O11E K5 O1E 56.7(4) . . ?
O2W K5 O1E 148.2(7) . . ?
O21E K5 O7W 71.2(8) . . ?
O4W K5 O7W 117.6(11) . . ?
O8T K5 O7W 135.1(8) 2_645 . ?
O13 K5 O7W 80.5(7) . . ?
O311 K5 O7W 132.2(8) . . ?
O11E K5 O7W 127.6(8) . . ?
O2W K5 O7W 69.7(9) . . ?
O1E K5 O7W 79.3(7) . . ?
O21E K5 W1 82.8(4) . . ?
O4W K5 W1 150.5(9) . . ?
O8T K5 W1 131.4(4) 2_645 . ?
O13 K5 W1 29.8(3) . . ?
O311 K5 W1 64.8(3) . . ?
O11E K5 W1 79.7(3) . . ?
O2W K5 W1 134.8(6) . . ?
O1E K5 W1 26.8(3) . . ?
O7W K5 W1 68.9(7) . . ?
O21E K5 W11 90.0(4) . . ?
O4W K5 W11 84.2(9) . . ?
O8T K5 W11 79.0(4) 2_645 . ?
O13 K5 W11 78.7(3) . . ?
O311 K5 W11 29.8(3) . . ?
O11E K5 W11 26.3(3) . . ?
O2W K5 W11 146.0(6) . . ?
O1E K5 W11 64.4(3) . . ?
O7W K5 W11 143.7(7) . . ?
W1 K5 W11 78.39(15) . . ?
O21E K5 W3 126.2(4) . . ?
O4W K5 W3 133.5(9) . . ?
O8T K5 W3 79.8(4) 2_645 . ?
O13 K5 W3 28.8(3) . . ?
O311 K5 W3 28.2(3) . . ?
O11E K5 W3 79.3(4) . . ?
O2W K5 W3 131.0(6) . . ?
O1E K5 W3 65.4(3) . . ?
O7W K5 W3 108.9(7) . . ?
W1 K5 W3 51.73(10) . . ?
W11 K5 W3 57.59(11) . . ?
O9W K6 O190 105.1(7) 2_655 . ?
O9W K6 O10W 69.3(6) 2_655 . ?
O190 K6 O10W 61.8(7) . . ?
O9W K6 O34 76.6(6) 2_655 2_655 ?
O190 K6 O34 163.5(7) . 2_655 ?
O10W K6 O34 132.0(6) . 2_655 ?
O9W K6 O3T 64.7(6) 2_655 2_655 ?
O190 K6 O3T 140.1(7) . 2_655 ?
O10W K6 O3T 79.1(5) . 2_655 ?
O34 K6 O3T 55.7(5) 2_655 2_655 ?
O9W K6 O20T 67.6(6) 2_655 . ?
O190 K6 O20T 54.8(6) . . ?
O10W K6 O20T 84.2(6) . . ?
O34 K6 O20T 113.1(6) 2_655 . ?
O3T K6 O20T 132.4(6) 2_655 . ?
O9W K6 O4T 79.3(6) 2_655 2_655 ?
O190 K6 O4T 108.7(7) . 2_655 ?
O10W K6 O4T 141.9(6) . 2_655 ?
O34 K6 O4T 55.1(5) 2_655 2_655 ?
O3T K6 O4T 106.8(5) 2_655 2_655 ?
O20T K6 O4T 63.7(5) . 2_655 ?
O9W K6 W20 82.6(5) 2_655 . ?
O190 K6 W20 29.2(5) . . ?
O10W K6 W20 68.9(4) . . ?
O34 K6 W20 139.0(4) 2_655 . ?
O3T K6 W20 140.7(4) 2_655 . ?
O20T K6 W20 26.0(4) . . ?
O4T K6 W20 86.6(4) 2_655 . ?
O9W K6 W3 68.2(5) 2_655 2_655 ?
O190 K6 W3 165.6(6) . 2_655 ?
O10W K6 W3 103.8(4) . 2_655 ?
O34 K6 W3 30.1(3) 2_655 2_655 ?
O3T K6 W3 25.7(3) 2_655 2_655 ?
O20T K6 W3 128.3(5) . 2_655 ?
O4T K6 W3 83.0(4) 2_655 2_655 ?
W20 K6 W3 150.3(3) . 2_655 ?
O9W K6 W4 76.3(5) 2_655 2_655 ?
O190 K6 W4 134.8(6) . 2_655 ?
O10W K6 W4 145.3(5) . 2_655 ?
O34 K6 W4 29.0(3) 2_655 2_655 ?
O3T K6 W4 82.4(4) 2_655 2_655 ?
O20T K6 W4 87.0(4) . 2_655 ?
O4T K6 W4 26.1(3) 2_655 2_655 ?
W20 K6 W4 111.7(2) . 2_655 ?
W3 K6 W4 57.54(12) 2_655 2_655 ?
O9W K6 W19 124.9(5) 2_655 . ?
O190 K6 W19 24.8(5) . . ?
O10W K6 W19 64.6(4) . . ?
O34 K6 W19 158.5(4) 2_655 . ?
O3T K6 W19 129.7(4) 2_655 . ?
O20T K6 W19 79.1(4) . . ?
O4T K6 W19 123.3(4) 2_655 . ?
W20 K6 W19 53.85(11) . . ?
W3 K6 W19 150.7(3) 2_655 . ?
W4 K6 W19 145.6(2) 2_655 . ?
O9W K6 K1 38.4(5) 2_655 2_655 ?
O190 K6 K1 98.7(6) . 2_655 ?
O10W K6 K1 98.2(5) . 2_655 ?
O34 K6 K1 72.2(4) 2_655 2_655 ?
O3T K6 K1 94.1(4) 2_655 2_655 ?
O20T K6 K1 44.7(4) . 2_655 ?
O4T K6 K1 44.6(4) 2_655 2_655 ?
W20 K6 K1 69.56(17) . 2_655 ?
W3 K6 K1 83.8(2) 2_655 2_655 ?
W4 K6 K1 54.06(14) 2_655 2_655 ?
W19 K6 K1 123.4(2) . 2_655 ?
O20W K7 O8W 90.7(11) 2_645 . ?
O20W K7 O5T 85.6(10) 2_645 2_645 ?
O8W K7 O5T 164.4(9) . 2_645 ?
O20W K7 O6W 87.5(11) 2_645 . ?
O8W K7 O6W 83.3(10) . . ?
O5T K7 O6W 81.4(8) 2_645 . ?
O20W K7 O156 90.4(12) 2_645 3 ?
O8W K7 O156 84.3(10) . 3 ?
O5T K7 O156 110.8(9) 2_645 3 ?
O6W K7 O156 167.4(11) . 3 ?
O20W K7 O15T 61.3(10) 2_645 3 ?
O8W K7 O15T 125.0(9) . 3 ?
O5T K7 O15T 66.0(6) 2_645 3 ?
O6W K7 O15T 135.2(9) . 3 ?
O156 K7 O15T 52.6(8) 3 3 ?
O20W K7 W15 72.6(9) 2_645 3 ?
O8W K7 W15 105.7(8) . 3 ?
O5T K7 W15 87.7(5) 2_645 3 ?
O6W K7 W15 158.0(8) . 3 ?
O156 K7 W15 28.0(7) 3 3 ?
O15T K7 W15 24.7(4) 3 3 ?
O20W K7 W5 79.6(9) 2_645 2_645 ?
O8W K7 W5 146.2(8) . 2_645 ?
O5T K7 W5 18.2(4) 2_645 2_645 ?
O6W K7 W5 64.2(7) . 2_645 ?
O156 K7 W5 127.6(8) 3 2_645 ?
O15T K7 W5 78.3(5) 3 2_645 ?
W15 K7 W5 102.1(2) 3 2_645 ?
O20W K7 K9 43.8(9) 2_645 . ?
O8W K7 K9 54.7(7) . . ?
O5T K7 K9 127.3(5) 2_645 . ?
O6W K7 K9 105.3(7) . . ?
O156 K7 K9 65.3(8) 3 . ?
O15T K7 K9 75.0(5) 3 . ?
W15 K7 K9 66.7(3) 3 . ?
W5 K7 K9 123.4(3) 2_645 . ?
O20W K7 K3 129.4(9) 2_645 . ?
O8W K7 K3 42.5(7) . . ?
O5T K7 K3 133.1(5) 2_645 . ?
O6W K7 K3 71.8(7) . . ?
O156 K7 K3 100.2(8) 3 . ?
O15T K7 K3 152.8(6) 3 . ?
W15 K7 K3 128.2(3) 3 . ?
W5 K7 K3 125.8(3) 2_645 . ?
K9 K7 K3 97.1(3) . . ?
O12W K8 O22T 72.3(9) . . ?
O12W K8 O2T 62.6(7) . 2_645 ?
O22T K8 O2T 88.8(8) . 2_645 ?
O12W K8 O14T 125.5(9) . 2_545 ?
O22T K8 O14T 132.1(10) . 2_545 ?
O2T K8 O14T 139.0(9) 2_645 2_545 ?
O12W K8 O21W 62.9(11) . . ?
O22T K8 O21W 75.4(11) . . ?
O2T K8 O21W 125.5(11) 2_645 . ?
O14T K8 O21W 76.8(11) 2_545 . ?
O12W K8 W14 146.0(7) . 2_545 ?
O22T K8 W14 124.4(8) . 2_545 ?
O2T K8 W14 137.6(6) 2_645 2_545 ?
O14T K8 W14 20.6(6) 2_545 2_545 ?
O21W K8 W14 91.0(9) . 2_545 ?
O12W K8 K9 102.3(7) . . ?
O22T K8 K9 41.2(7) . . ?
O2T K8 K9 78.3(5) 2_645 . ?
O14T K8 K9 127.9(7) 2_545 . ?
O21W K8 K9 114.0(10) . . ?
W14 K8 K9 108.4(4) 2_545 . ?
O162 K9 O20W 121.8(11) . 2_645 ?
O162 K9 O157 147.8(8) . 3 ?
O20W K9 O157 76.7(9) 2_645 3 ?
O162 K9 O167 100.9(8) . 3 ?
O20W K9 O167 111.3(10) 2_645 3 ?
O157 K9 O167 47.0(6) 3 3 ?
O162 K9 O16T 54.1(7) . . ?
O20W K9 O16T 162.2(10) 2_645 . ?
O157 K9 O16T 99.7(7) 3 . ?
O167 K9 O16T 57.5(7) 3 . ?
O162 K9 O22T 53.6(7) . . ?
O20W K9 O22T 81.8(10) 2_645 . ?
O157 K9 O22T 156.8(8) 3 . ?
O167 K9 O22T 153.5(8) 3 . ?
O16T K9 O22T 103.4(8) . . ?
O162 K9 O17T 113.6(7) . 3 ?
O20W K9 O17T 124.5(10) 2_645 3 ?
O157 K9 O17T 52.8(5) 3 3 ?
O167 K9 O17T 50.8(6) 3 3 ?
O16T K9 O17T 61.4(6) . 3 ?
O22T K9 O17T 140.4(8) . 3 ?
O162 K9 O8W 63.0(8) . . ?
O20W K9 O8W 75.3(10) 2_645 . ?
O157 K9 O8W 102.4(8) 3 . ?
O167 K9 O8W 81.4(8) 3 . ?
O16T K9 O8W 88.7(8) . . ?
O22T K9 O8W 80.0(8) . . ?
O17T K9 O8W 131.5(8) 3 . ?
O162 K9 W16 27.0(5) . . ?
O20W K9 W16 144.3(9) 2_645 . ?
O157 K9 W16 123.7(6) 3 . ?
O167 K9 W16 77.3(5) 3 . ?
O16T K9 W16 27.5(4) . . ?
O22T K9 W16 79.2(6) . . ?
O17T K9 W16 88.5(4) 3 . ?
O8W K9 W16 71.9(6) . . ?
O162 K9 W17 123.1(7) . 3 ?
O20W K9 W17 107.9(9) 2_645 3 ?
O157 K9 W17 31.2(4) 3 3 ?
O167 K9 W17 30.6(5) 3 3 ?
O16T K9 W17 69.9(5) . 3 ?
O22T K9 W17 167.3(7) . 3 ?
O17T K9 W17 27.0(3) 3 3 ?
O8W K9 W17 110.0(7) . 3 ?
W16 K9 W17 96.3(3) . 3 ?
O162 K9 W22 30.1(5) . . ?
O20W K9 W22 98.3(9) 2_645 . ?
O157 K9 W22 170.2(6) 3 . ?
O167 K9 W22 130.0(6) 3 . ?
O16T K9 W22 82.5(5) . . ?
O22T K9 W22 23.8(5) . . ?
O17T K9 W22 134.9(5) 3 . ?
O8W K9 W22 68.0(6) . . ?
W16 K9 W22 56.46(19) . . ?
W17 K9 W22 152.4(4) 3 . ?
O162 K9 K7 102.4(6) . . ?
O20W K9 K7 40.5(8) 2_645 . ?
O157 K9 K7 74.0(5) 3 . ?
O167 K9 K7 82.8(6) 3 . ?
O16T K9 K7 121.7(6) . . ?
O22T K9 K7 95.0(6) . . ?
O17T K9 K7 124.5(5) 3 . ?
O8W K9 K7 40.7(6) . . ?
W16 K9 K7 111.8(4) . . ?
W17 K9 K7 97.7(3) 3 . ?
W22 K9 K7 96.7(3) . . ?
O10T K10 O23W 136.7(13) . . ?
O10T K10 O5W 70.5(9) . . ?
O23W K10 O5W 152.5(15) . . ?
O10T K10 O18T 79.4(7) . 4_566 ?
O23W K10 O18T 84.0(11) . 4_566 ?
O5W K10 O18T 100.8(10) . 4_566 ?
O10T K10 O21W 77.1(10) . . ?
O23W K10 O21W 116.7(13) . . ?
O5W K10 O21W 67.0(11) . . ?
O18T K10 O21W 156.1(11) 4_566 . ?
O10T K10 W10 16.5(4) . . ?
O23W K10 W10 144.4(12) . . ?
O5W K10 W10 62.7(8) . . ?
O18T K10 W10 95.3(6) 4_566 . ?
O21W K10 W10 60.9(8) . . ?
O10T K10 K4 46.4(5) . . ?
O23W K10 K4 145.1(11) . . ?
O5W K10 K4 44.4(8) . . ?
O18T K10 K4 61.6(5) 4_566 . ?
O21W K10 K4 98.1(9) . . ?
W10 K10 K4 52.2(2) . . ?
O10T K10 K2 41.0(5) . . ?
O23W K10 K2 97.0(11) . . ?
O5W K10 K2 108.3(9) . . ?
O18T K10 K2 56.8(5) 4_566 . ?
O21W K10 K2 106.0(9) . . ?
W10 K10 K2 55.2(2) . . ?
K4 K10 K2 69.7(3) . . ?
Si2 O1S2 W14 127.4(16) . . ?
Si2 O1S2 W13 123.2(15) . . ?
W14 O1S2 W13 94.1(11) . . ?
Si2 O1S2 W12 118.4(16) . . ?
W14 O1S2 W12 90.5(10) . . ?
W13 O1S2 W12 94.5(11) . . ?
Si2 O2S2 W17 123.1(16) . . ?
Si2 O2S2 W15 123.5(15) . . ?
W17 O2S2 W15 92.5(10) . . ?
Si2 O2S2 W16 119.7(15) . . ?
W17 O2S2 W16 95.7(10) . . ?
W15 O2S2 W16 94.9(11) . . ?
Si2 O3S2 W19 125.2(14) . . ?
Si2 O3S2 W18 124.8(14) . . ?
W19 O3S2 W18 93.6(9) . . ?
Si2 O3S2 W20 117.3(14) . . ?
W19 O3S2 W20 93.3(9) . . ?
W18 O3S2 W20 94.6(9) . . ?
Si2 O4S2 W21 128.6(17) . . ?
Si2 O4S2 W22 127.4(17) . . ?
W21 O4S2 W22 96.0(11) . . ?
Si2 O1T2 W12 126.5(18) . . ?
Si2 O1T2 W19 120.4(17) . . ?
W12 O1T2 W19 96.6(12) . . ?
Si2 O1T2 W14 122.1(18) . . ?
W12 O1T2 W14 90.6(12) . . ?
W19 O1T2 W14 92.1(11) . . ?
Si2 O2T2 W17 124.3(18) . . ?
Si2 O2T2 W15 124.8(19) . . ?
W17 O2T2 W15 88.0(11) . . ?
Si2 O2T2 W18 123.0(18) . . ?
W17 O2T2 W18 94.0(12) . . ?
W15 O2T2 W18 93.1(11) . . ?
Si2 O3T2 W22 128(3) . . ?
Si2 O3T2 W13 119(2) . . ?
W22 O3T2 W13 97.9(16) . . ?
Si2 O4T2 W21 123.0(16) . . ?
Si2 O4T2 W20 122.4(16) . . ?
W21 O4T2 W20 100.9(13) . . ?

loop_
_geom_bond_atom_site_label_1
_geom_bond_atom_site_label_2
_geom_bond_distance
_geom_bond_site_symmetry_2
_geom_bond_publ_flag
W1 O1T 1.729(16) . ?
W1 O1E 1.762(17) . ?
W1 O18 1.914(14) . ?
W1 O13 1.942(16) . ?
W1 O12 2.076(16) . ?
W1 O1S1 2.342(16) . ?
W1 K5 3.838(8) . ?
W2 O2T 1.70(2) . ?
W2 O12 1.827(16) . ?
W2 O28 1.867(16) . ?
W2 O23 1.920(16) . ?
W2 O25 1.929(16) . ?
W2 O1S1 2.381(16) . ?
W3 O3T 1.691(17) . ?
W3 O311 1.892(15) . ?
W3 O34 1.916(16) . ?
W3 O13 1.926(16) . ?
W3 O23 1.933(16) . ?
W3 O1S1 2.315(16) . ?
W3 K6 3.777(8) 2_645 ?
W3 K5 3.890(8) . ?
W4 O4T 1.741(17) . ?
W4 O411 1.812(16) . ?
W4 O34 1.915(16) . ?
W4 O46 1.918(17) . ?
W4 O45 1.950(17) . ?
W4 O2S1 2.341(14) . ?
W4 K1 3.672(6) . ?
W4 K6 3.863(8) 2_645 ?
W5 O5T 1.744(18) . ?
W5 O56 1.883(16) . ?
W5 O25 1.917(16) . ?
W5 O57 1.919(16) . ?
W5 O45 1.928(16) . ?
W5 O2S1 2.332(15) . ?
W5 K7 4.124(12) 2_655 ?
W6 O6T 1.700(17) . ?
W6 O610 1.821(16) . ?
W6 O67 1.922(15) . ?
W6 O46 1.952(16) . ?
W6 O56 1.988(17) . ?
W6 O2S1 2.325(15) . ?
W6 K2 3.714(8) . ?
W7 O7T 1.700(18) . ?
W7 O79 1.826(18) . ?
W7 O67 1.884(15) . ?
W7 O78 1.903(16) . ?
W7 O57 1.938(16) . ?
W7 O3S1 2.422(16) . ?
W8 O8T 1.682(17) . ?
W8 O89 1.911(17) . ?
W8 O18 1.919(14) . ?
W8 O78 1.929(17) . ?
W8 O28 1.955(17) . ?
W8 O3S1 2.378(16) . ?
W9 O9T 1.720(18) . ?
W9 O9E 1.751(16) . ?
W9 O910 1.884(15) . ?
W9 O89 1.955(16) . ?
W9 O79 2.110(17) . ?
W9 O3S1 2.329(16) . ?
W9 K4 3.776(8) . ?
W9 K3 3.957(7) 4_566 ?
W10 O10E 1.741(16) . ?
W10 O10T 1.748(17) . ?
W10 O101 1.951(15) . ?
W10 O910 1.957(15) . ?
W10 O610 2.098(16) . ?
W10 O4S1 2.213(14) . ?
W10 K4 3.660(8) . ?
W10 Eu 3.8378(14) . ?
W10 K2 3.890(6) . ?
W10 K10 4.140(18) . ?
W11 O11T 1.720(15) . ?
W11 O11E 1.768(16) . ?
W11 O101 1.905(16) . ?
W11 O311 1.946(15) . ?
W11 O411 2.090(16) . ?
W11 O4S1 2.247(14) . ?
W11 K1 3.840(6) . ?
W11 K5 3.847(8) . ?
W12 O12T 1.75(2) . ?
W12 O12E 1.76(3) . ?
W12 O129 1.88(3) . ?
W12 O123 1.90(3) . ?
W12 O124 2.07(2) . ?
W12 O1T2 2.30(3) . ?
W12 O1S2 2.42(3) . ?
W13 O13T 1.69(3) . ?
W13 O132 1.81(3) . ?
W13 O136 1.82(3) . ?
W13 O134 1.89(3) . ?
W13 O123 1.92(3) . ?
W13 O1S2 2.36(3) . ?
W13 O3T2 2.49(5) . ?
W14 O14T 1.73(3) . ?
W14 O124 1.831(19) . ?
W14 O145 1.87(2) . ?
W14 O149 1.87(3) . ?
W14 O134 1.89(3) . ?
W14 O1S2 2.35(3) . ?
W14 O1T2 2.46(3) . ?
W14 K8 4.109(14) 2 ?
W15 O15T 1.70(2) . ?
W15 O158 1.85(2) . ?
W15 O157 1.90(2) . ?
W15 O156 1.90(4) . ?
W15 O145 1.94(2) . ?
W15 O2S2 2.33(3) . ?
W15 O2T2 2.42(3) . ?
W15 K7 3.949(12) 3 ?
W16 O16T 1.73(2) . ?
W16 O162 1.75(3) . ?
W16 O156 1.91(4) . ?
W16 O167 1.95(3) . ?
W16 O136 1.96(3) . ?
W16 O2S2 2.38(3) . ?
W16 K9 3.727(13) . ?
W17 O17T 1.720(18) . ?
W17 O171 1.86(2) . ?
W17 O178 1.86(3) . ?
W17 O167 1.93(3) . ?
W17 O157 1.98(2) . ?
W17 O2S2 2.27(3) . ?
W17 O2T2 2.37(3) . ?
W17 K3 3.721(8) . ?
W17 K4 3.726(7) 4_565 ?
W17 K9 3.783(14) 3 ?
W18 O18T 1.68(2) . ?
W18 O180 1.80(2) . ?
W18 O189 1.90(3) . ?
W18 O178 1.90(3) . ?
W18 O158 1.95(2) . ?
W18 O3S2 2.41(3) . ?
W18 O2T2 2.47(3) . ?
W18 K2 3.983(8) 4_565 ?
W19 O19T 1.694(19) . ?
W19 O129 1.87(3) . ?
W19 O190 1.89(3) . ?
W19 O149 1.91(3) . ?
W19 O189 1.95(3) . ?
W19 O3S2 2.38(3) . ?
W19 O1T2 2.44(3) . ?
W19 K6 4.019(9) . ?
W20 O20T 1.68(2) . ?
W20 O20E 1.76(3) . ?
W20 O201 1.86(2) . ?
W20 O190 1.90(2) . ?
W20 O180 2.11(2) . ?
W20 O4T2 2.25(3) . ?
W20 O3S2 2.48(3) . ?
W20 K6 3.765(8) . ?
W20 K2 3.877(7) 4_565 ?
W21 O21T 1.763(18) . ?
W21 O21E 1.775(15) . ?
W21 O201 1.87(2) . ?
W21 O212 1.93(2) . ?
W21 O171 2.04(2) . ?
W21 O4T2 2.20(3) . ?
W21 O4S2 2.27(3) . ?
W21 Eu 3.8270(15) . ?
W21 K3 3.879(7) . ?
W21 K5 3.932(8) . ?
W22 O22T 1.67(3) . ?
W22 O22E 1.75(2) . ?
W22 O212 1.92(2) . ?
W22 O132 1.93(3) . ?
W22 O162 2.09(2) . ?
W22 O3T2 2.28(5) . ?
W22 O4S2 2.30(3) . ?
W22 K9 3.992(13) . ?
Eu O12E 2.35(3) . ?
Eu O20E 2.38(3) . ?
Eu O21E 2.385(15) . ?
Eu O1E 2.393(17) . ?
Eu O10E 2.408(16) . ?
Eu O9E 2.410(16) . ?
Eu O22E 2.42(2) . ?
Eu O11E 2.444(16) . ?
Eu K5 4.044(8) . ?
Eu Si2 4.467(7) . ?
Si1 O3S1 1.624(16) . ?
Si1 O4S1 1.625(15) . ?
Si1 O2S1 1.639(16) . ?
Si1 O1S1 1.641(17) . ?
Si2 O2T2 1.56(3) . ?
Si2 O4S2 1.58(3) . ?
Si2 O3T2 1.60(4) . ?
Si2 O3S2 1.60(3) . ?
Si2 O1T2 1.62(3) . ?
Si2 O1S2 1.64(3) . ?
Si2 O2S2 1.69(3) . ?
Si2 O4T2 1.75(3) . ?
O1T K1 2.663(17) 2_655 ?
O1E K5 3.083(18) . ?
O2T K8 2.88(2) 2_655 ?
O3T K6 2.981(18) 2_645 ?
O4T K2 2.774(19) 3_656 ?
O4T K1 2.943(19) . ?
O4T K6 3.093(19) 2_645 ?
O5T K7 2.74(2) 2_655 ?
O6T K1 2.692(18) 3_656 ?
O6T K2 2.907(19) . ?
O8T K5 2.841(19) 2_655 ?
O9T K4 3.005(19) . ?
O9T K3 3.147(19) 4_566 ?
O10T K10 2.68(2) . ?
O10T K2 2.842(18) . ?
O10T K4 3.030(19) . ?
O11T K1 2.861(17) . ?
O11E K5 2.983(18) . ?
O12T K4 2.86(2) . ?
O13 K5 2.970(18) . ?
O14T K8 2.90(3) 2 ?
O15T K7 3.20(3) 3 ?
O16T K9 3.15(3) . ?
O17T K4 2.912(19) 4_565 ?
O17T K3 2.94(2) . ?
O17T K9 3.29(2) 3 ?
O18T K10 2.85(3) 4_565 ?
O20T K1 2.95(2) 2_655 ?
O20T K2 3.03(2) 4_565 ?
O20T K6 3.09(2) . ?
O21E K5 2.701(17) . ?
O21T K3 2.82(2) . ?
O22T K8 2.72(3) . ?
O22T K9 3.20(3) . ?
O34 K6 2.971(18) 2_645 ?
O79 K3 2.750(19) 4_566 ?
O156 K7 3.06(4) 3 ?
O157 K9 2.98(2) 3 ?
O162 K9 2.85(3) . ?
O167 K9 3.12(3) 3 ?
O171 K3 2.95(2) . ?
O178 K4 2.90(3) 4_565 ?
O180 K2 2.74(2) 4_565 ?
O190 K6 2.80(3) . ?
O311 K5 2.978(17) . ?
O411 K1 2.891(16) . ?
O610 K2 2.978(17) . ?
O910 K4 3.010(18) . ?
O2W O24W 1.47(5) . ?
O2W K5 3.00(3) . ?
O3W K4 2.97(3) . ?
O3W K2 3.21(3) . ?
O4W K5 2.75(4) . ?
O5W K10 2.73(4) . ?
O5W K4 2.93(4) . ?
O6W K7 2.76(3) . ?
O7W K5 3.44(4) . ?
O8W K7 2.71(3) . ?
O8W K3 3.19(3) . ?
O8W K9 3.38(4) . ?
O9W K1 2.67(2) . ?
O9W K6 2.71(2) 2_645 ?
O10W K6 2.87(2) . ?
O12W K8 2.47(3) . ?
O13W O22W 1.08(6) 4_465 ?
O17W K4 2.95(3) . ?
O20W K7 2.69(4) 2_655 ?
O20W K9 2.87(4) 2_655 ?
O21W K8 2.91(5) . ?
O21W K10 3.28(5) . ?
O22W O13W 1.08(6) 4_666 ?
O23W K10 2.71(5) . ?
K1 O1T 2.663(17) 2_645 ?
K1 O6T 2.692(18) 3_656 ?
K1 O20T 2.95(2) 2_645 ?
K1 K6 4.192(12) 2_645 ?
K1 K2 4.302(10) 3_656 ?
K2 O180 2.74(2) 4_566 ?
K2 O4T 2.773(19) 3_656 ?
K2 O20T 3.02(2) 4_566 ?
K2 W20 3.876(7) 4_566 ?
K2 W18 3.982(8) 4_566 ?
K2 K10 4.254(19) . ?
K3 O79 2.751(19) 4_565 ?
K3 O9T 3.147(19) 4_565 ?
K3 W9 3.957(7) 4_565 ?
K3 K4 4.289(12) 4_565 ?
K3 K7 4.606(14) . ?
K4 O178 2.90(3) 4_566 ?
K4 O17T 2.912(19) 4_566 ?
K4 W17 3.726(7) 4_566 ?
K5 O8T 2.842(19) 2_645 ?
K6 O9W 2.71(2) 2_655 ?
K6 O34 2.971(18) 2_655 ?
K6 O3T 2.981(18) 2_655 ?
K6 O4T 3.09(2) 2_655 ?
K6 W3 3.777(8) 2_655 ?
K6 W4 3.863(8) 2_655 ?
K6 K1 4.192(12) 2_655 ?
K7 O20W 2.69(4) 2_645 ?
K7 O5T 2.74(2) 2_645 ?
K7 O156 3.06(4) 3 ?
K7 O15T 3.20(3) 3 ?
K7 W15 3.949(12) 3 ?
K7 W5 4.124(12) 2_645 ?
K7 K9 4.130(18) . ?
K8 O2T 2.88(2) 2_645 ?
K8 O14T 2.90(3) 2_545 ?
K8 W14 4.109(14) 2_545 ?
K8 K9 4.70(2) . ?
K9 O20W 2.87(4) 2_645 ?
K9 O157 2.98(2) 3 ?
K9 O167 3.12(3) 3 ?
K9 O17T 3.29(2) 3 ?
K9 W17 3.783(14) 3 ?
K10 O18T 2.85(3) 4_566 ?
